data_7053034
loop_
_publ_author_name
'Saha, Tanmoy Kumar'
'Mandal, Mrinmay'
'Chakraborty, Debashis'
'Ramkumar, Venkatachalam'

_publ_section_title
;
 Imino phenoxide complexes of group 4 metals: synthesis, structural
 characterization and polymerization studies
;
_journal_issue 4
_journal_name_full 'New Journal of Chemistry'
_journal_page_first 949
_journal_paper_doi 10.1039/c3nj40916c
_journal_volume 37
_journal_year 2013
_chemical_formula_moiety 'C41 H68 Hf N2 O4'
_chemical_formula_sum 'C41 H68 Hf N2 O4'
_chemical_formula_weight 831.46
_chemical_name_systematic
;
?
;
_space_group_IT_number 2
_symmetry_cell_setting triclinic
_symmetry_space_group_name_Hall '-P 1'
_symmetry_space_group_name_H-M 'P -1'
_atom_sites_solution_hydrogens geom
_atom_sites_solution_primary direct
_atom_sites_solution_secondary difmap
_audit_creation_method SHELXL-97
_cell_angle_alpha 88.239(2)
_cell_angle_beta 85.703(2)
_cell_angle_gamma 79.019(2)
_cell_formula_units_Z 8
_cell_length_a 16.4326(9)
_cell_length_b 21.7830(11)
_cell_length_c 25.0841(13)
_cell_measurement_temperature 298(2)
_cell_volume 8788.5(8)
_computing_cell_refinement 'APEXII/SAINT (Bruker, 2004)'
_computing_data_collection 'APEXII (Bruker, 2004)'
_computing_data_reduction 'SAINT/XPREP (Bruker, 2004)'
_computing_molecular_graphics 'ORTEP3 (Farrugia, 1997) '
_computing_publication_material 'SHELXL-97 (Sheldrick, 2008)'
_computing_structure_refinement 'SHELXL-97 (Sheldrick, 1997)'
_computing_structure_solution 'SHELXS-97 (Sheldrick, 2008)'
_diffrn_ambient_temperature 298(2)
_diffrn_measured_fraction_theta_full 0.993
_diffrn_measured_fraction_theta_max 0.948
_diffrn_measurement_device_type 'Bruker APEXII CCD area detector'
_diffrn_measurement_method 'phi and omega scans'
_diffrn_radiation_monochromator graphite
_diffrn_radiation_source 'fine-focus sealed tube'
_diffrn_radiation_type MoK\a
_diffrn_radiation_wavelength 0.71073
_diffrn_reflns_av_R_equivalents 0.0312
_diffrn_reflns_av_sigmaI/netI 0.0413
_diffrn_reflns_limit_h_max 22
_diffrn_reflns_limit_h_min -21
_diffrn_reflns_limit_k_max 27
_diffrn_reflns_limit_k_min -29
_diffrn_reflns_limit_l_max 33
_diffrn_reflns_limit_l_min -33
_diffrn_reflns_number 118536
_diffrn_reflns_theta_full 25.00
_diffrn_reflns_theta_max 28.55
_diffrn_reflns_theta_min 0.81
_exptl_absorpt_coefficient_mu 2.411
_exptl_absorpt_correction_T_max 0.0971
_exptl_absorpt_correction_T_min 0.0516
_exptl_absorpt_correction_type multi-scan
_exptl_absorpt_process_details 'SADABS (Bruker,2004)'
_exptl_crystal_colour Yellow
_exptl_crystal_density_diffrn 1.257
_exptl_crystal_density_method 'not measured'
_exptl_crystal_description Block
_exptl_crystal_F_000 9638
_exptl_crystal_size_max 0.25
_exptl_crystal_size_mid 0.22
_exptl_crystal_size_min 0.15
_refine_diff_density_max 13.489
_refine_diff_density_min -2.159
_refine_diff_density_rms 0.243
_refine_ls_extinction_expression Fc^*^=kFc[1+0.001xFc^2^\l^3^/sin(2\q)]^-1/4^
_refine_ls_extinction_method none
_refine_ls_goodness_of_fit_ref 1.219
_refine_ls_hydrogen_treatment constr
_refine_ls_matrix_type full
_refine_ls_number_parameters 1810
_refine_ls_number_reflns 42436
_refine_ls_number_restraints 0
_refine_ls_restrained_S_all 1.219
_refine_ls_R_factor_all 0.0818
_refine_ls_R_factor_gt 0.0556
_refine_ls_shift/su_max 0.007
_refine_ls_shift/su_mean 0.008
_refine_ls_structure_factor_coef Fsqd
_refine_ls_weighting_details 'calc w=1/[\s^2^(Fo^2^)+(0.1000P)^2^+0.2200P] where P=(Fo^2^+2Fc^2^)/3'
_refine_ls_weighting_scheme calc
_refine_ls_wR_factor_gt 0.1507
_refine_ls_wR_factor_ref 0.1779
_reflns_number_gt 29967
_reflns_number_total 42436
_reflns_threshold_expression >2sigma(I)
_cod_data_source_file c3nj40916c.txt
_cod_data_source_block Hf
_cod_depositor_comments
;
The following automatic conversions were performed:

'_symmetry_cell_setting' value 'Triclinic' changed to 'triclinic'
according to /home/saulius/struct/CIF-dictionaries/cif_core.dic
dictionary named 'cif_core.dic' version 2.4.2 from
2011-04-26.

'_exptl_absorpt_correction_type' value 'Multi-scan'
changed to 'multi-scan' according to
/home/saulius/struct/CIF-dictionaries/cif_core.dic dictionary named
'cif_core.dic' version 2.4.2 from 2011-04-26.

Automatic conversion script
Id: cif_fix_values 1891 2012-01-12 08:04:46Z andrius 
;
_cod_original_sg_symbol_H-M P-1
_cod_database_code 7053034

loop_
_symmetry_equiv_pos_as_xyz
'x, y, z'
'-x, -y, -z'

loop_
_atom_site_label
_atom_site_type_symbol
_atom_site_fract_x
_atom_site_fract_y
_atom_site_fract_z
_atom_site_U_iso_or_equiv
_atom_site_adp_type
_atom_site_occupancy
_atom_site_symmetry_multiplicity
_atom_site_calc_flag
_atom_site_refinement_flags
C1 C 0.1374(3) 0.1159(2) 0.22008(18) 0.0127(9) Uani 1 1 d .
C2 C 0.1609(3) 0.0707(2) 0.17835(19) 0.0144(10) Uani 1 1 d .
C3 C 0.1620(3) 0.0938(2) 0.12617(19) 0.0184(11) Uani 1 1 d .
H3 H 0.1791 0.0653 0.0989 0.022 Uiso 1 1 calc R
C4 C 0.1391(3) 0.1576(2) 0.1114(2) 0.0193(11) Uani 1 1 d .
C5 C 0.1172(3) 0.1992(2) 0.15246(19) 0.0168(10) Uani 1 1 d .
H5 H 0.1023 0.2416 0.1444 0.020 Uiso 1 1 calc R
C6 C 0.1168(3) 0.1793(2) 0.20680(18) 0.0136(9) Uani 1 1 d .
C7 C 0.1806(3) 0.0012(2) 0.1914(2) 0.0200(11) Uani 1 1 d .
C8 C 0.2503(3) -0.0147(3) 0.2302(2) 0.0287(13) Uani 1 1 d .
H8A H 0.2983 0.0009 0.2157 0.043 Uiso 1 1 calc R
H8B H 0.2646 -0.0593 0.2350 0.043 Uiso 1 1 calc R
H8C H 0.2315 0.0043 0.2640 0.043 Uiso 1 1 calc R
C9 C 0.1010(4) -0.0192(3) 0.2165(2) 0.0285(13) Uani 1 1 d .
H9A H 0.0819 0.0042 0.2484 0.043 Uiso 1 1 calc R
H9B H 0.1130 -0.0630 0.2254 0.043 Uiso 1 1 calc R
H9C H 0.0587 -0.0114 0.1915 0.043 Uiso 1 1 calc R
C10 C 0.2097(4) -0.0375(3) 0.1409(2) 0.0345(15) Uani 1 1 d .
H10A H 0.1657 -0.0319 0.1171 0.052 Uiso 1 1 calc R
H10B H 0.2244 -0.0810 0.1507 0.052 Uiso 1 1 calc R
H10C H 0.2572 -0.0239 0.1233 0.052 Uiso 1 1 calc R
C11 C 0.1412(4) 0.1773(3) 0.0518(2) 0.0257(13) Uani 1 1 d .
C12 C 0.0979(5) 0.1351(3) 0.0200(2) 0.0413(17) Uani 1 1 d .
H12A H 0.0415 0.1381 0.0344 0.062 Uiso 1 1 calc R
H12B H 0.1267 0.0926 0.0227 0.062 Uiso 1 1 calc R
H12C H 0.0984 0.1484 -0.0168 0.062 Uiso 1 1 calc R
C13 C 0.2337(4) 0.1694(3) 0.0298(2) 0.0424(17) Uani 1 1 d .
H13A H 0.2363 0.1777 -0.0080 0.064 Uiso 1 1 calc R
H13B H 0.2618 0.1274 0.0368 0.064 Uiso 1 1 calc R
H13C H 0.2602 0.1982 0.0472 0.064 Uiso 1 1 calc R
C14 C 0.0986(5) 0.2454(3) 0.0434(2) 0.0411(18) Uani 1 1 d .
H14A H 0.0428 0.2515 0.0594 0.062 Uiso 1 1 calc R
H14B H 0.0974 0.2548 0.0058 0.062 Uiso 1 1 calc R
H14C H 0.1288 0.2725 0.0597 0.062 Uiso 1 1 calc R
C15 C 0.0942(3) 0.2276(2) 0.24637(18) 0.0133(9) Uani 1 1 d .
H15 H 0.0777 0.2679 0.2328 0.016 Uiso 1 1 calc R
C16 C 0.0699(3) 0.2824(2) 0.32401(18) 0.0130(10) Uani 1 1 d .
C17 C -0.0143(3) 0.3104(2) 0.33285(19) 0.0160(10) Uani 1 1 d .
C18 C -0.0339(3) 0.3691(2) 0.3573(2) 0.0227(11) Uani 1 1 d .
H18 H -0.0894 0.3879 0.3638 0.027 Uiso 1 1 calc R
C19 C 0.0274(4) 0.3993(2) 0.3719(2) 0.0215(11) Uani 1 1 d .
H19 H 0.0133 0.4381 0.3881 0.026 Uiso 1 1 calc R
C20 C 0.1101(3) 0.3716(2) 0.3623(2) 0.0198(11) Uani 1 1 d .
H20 H 0.1513 0.3921 0.3721 0.024 Uiso 1 1 calc R
C21 C 0.1329(3) 0.3132(2) 0.33819(18) 0.0137(10) Uani 1 1 d .
C22 C -0.0853(3) 0.2811(2) 0.3169(2) 0.0195(11) Uani 1 1 d .
H22 H -0.0615 0.2419 0.2986 0.023 Uiso 1 1 calc R
C23 C -0.1385(4) 0.3236(3) 0.2785(2) 0.0327(14) Uani 1 1 d .
H23A H -0.1604 0.3630 0.2951 0.049 Uiso 1 1 calc R
H23B H -0.1835 0.3044 0.2696 0.049 Uiso 1 1 calc R
H23C H -0.1051 0.3303 0.2465 0.049 Uiso 1 1 calc R
C24 C -0.1383(4) 0.2654(3) 0.3665(2) 0.0338(14) Uani 1 1 d .
H24A H -0.1042 0.2370 0.3894 0.051 Uiso 1 1 calc R
H24B H -0.1824 0.2463 0.3557 0.051 Uiso 1 1 calc R
H24C H -0.1615 0.3031 0.3854 0.051 Uiso 1 1 calc R
C25 C 0.2248(3) 0.2855(2) 0.3263(2) 0.0186(11) Uani 1 1 d .
H25 H 0.2314 0.2399 0.3289 0.022 Uiso 1 1 calc R
C26 C 0.2523(4) 0.3030(3) 0.2685(2) 0.0295(13) Uani 1 1 d .
H26A H 0.2423 0.3477 0.2642 0.044 Uiso 1 1 calc R
H26B H 0.2213 0.2856 0.2438 0.044 Uiso 1 1 calc R
H26C H 0.3105 0.2866 0.2615 0.044 Uiso 1 1 calc R
C27 C 0.2810(4) 0.3059(3) 0.3652(3) 0.0365(15) Uani 1 1 d .
H27A H 0.2810 0.3498 0.3602 0.055 Uiso 1 1 calc R
H27B H 0.3366 0.2827 0.3587 0.055 Uiso 1 1 calc R
H27C H 0.2610 0.2980 0.4012 0.055 Uiso 1 1 calc R
C28 C 0.0680(5) 0.1907(3) 0.4648(2) 0.0322(15) Uani 1 1 d .
C29 C -0.0096(5) 0.1654(4) 0.4869(3) 0.063(2) Uani 1 1 d .
H29A H -0.0586 0.1957 0.4803 0.094 Uiso 1 1 calc R
H29B H -0.0071 0.1577 0.5247 0.094 Uiso 1 1 calc R
H29C H -0.0114 0.1272 0.4694 0.094 Uiso 1 1 calc R
C30 C 0.0559(7) 0.2596(3) 0.4736(3) 0.066(3) Uani 1 1 d .
H30A H 0.1024 0.2754 0.4569 0.098 Uiso 1 1 calc R
H30B H 0.0516 0.2673 0.5113 0.098 Uiso 1 1 calc R
H30C H 0.0058 0.2802 0.4583 0.098 Uiso 1 1 calc R
C31 C 0.1433(5) 0.1559(4) 0.4918(3) 0.058(2) Uani 1 1 d .
H31A H 0.1492 0.1118 0.4861 0.087 Uiso 1 1 calc R
H31B H 0.1361 0.1637 0.5295 0.087 Uiso 1 1 calc R
H31C H 0.1922 0.1700 0.4770 0.087 Uiso 1 1 calc R
C32 C 0.3280(3) 0.0993(3) 0.3548(2) 0.0238(12) Uani 1 1 d .
C33 C 0.3619(5) 0.1335(3) 0.3963(3) 0.054(2) Uani 1 1 d .
H33A H 0.3529 0.1773 0.3873 0.082 Uiso 1 1 calc R
H33B H 0.4204 0.1177 0.3976 0.082 Uiso 1 1 calc R
H33C H 0.3341 0.1275 0.4306 0.082 Uiso 1 1 calc R
C34 C 0.3412(4) 0.0304(3) 0.3690(3) 0.0389(16) Uani 1 1 d .
H34A H 0.3133 0.0246 0.4033 0.058 Uiso 1 1 calc R
H34B H 0.3995 0.0142 0.3703 0.058 Uiso 1 1 calc R
H34C H 0.3190 0.0087 0.3424 0.058 Uiso 1 1 calc R
C35 C 0.3676(5) 0.1107(3) 0.2993(3) 0.0510(19) Uani 1 1 d .
H35A H 0.3477 0.0862 0.2737 0.076 Uiso 1 1 calc R
H35B H 0.4269 0.0988 0.2994 0.076 Uiso 1 1 calc R
H35C H 0.3530 0.1542 0.2898 0.076 Uiso 1 1 calc R
C36 C 0.1012(3) -0.0153(2) 0.4000(2) 0.0225(12) Uani 1 1 d .
C37 C 0.0129(4) -0.0215(3) 0.3923(3) 0.0385(16) Uani 1 1 d .
H37A H -0.0246 0.0147 0.4062 0.058 Uiso 1 1 calc R
H37B H 0.0010 -0.0583 0.4110 0.058 Uiso 1 1 calc R
H37C H 0.0061 -0.0249 0.3549 0.058 Uiso 1 1 calc R
C38 C 0.1625(4) -0.0681(3) 0.3703(3) 0.0396(16) Uani 1 1 d .
H38A H 0.1531 -0.0656 0.3329 0.059 Uiso 1 1 calc R
H38B H 0.1541 -0.1079 0.3847 0.059 Uiso 1 1 calc R
H38C H 0.2185 -0.0634 0.3749 0.059 Uiso 1 1 calc R
C39 C 0.1163(5) -0.0180(3) 0.4595(2) 0.0403(17) Uani 1 1 d .
H39A H 0.1718 -0.0119 0.4639 0.060 Uiso 1 1 calc R
H39B H 0.1096 -0.0580 0.4742 0.060 Uiso 1 1 calc R
H39C H 0.0772 0.0143 0.4777 0.060 Uiso 1 1 calc R
C40 C -0.0825(4) 0.1123(3) 0.3267(3) 0.0330(14) Uani 1 1 d .
C41 C -0.1622(5) 0.0929(4) 0.3212(4) 0.077(3) Uani 1 1 d .
H41A H -0.1558 0.0629 0.2932 0.115 Uiso 1 1 calc R
H41B H -0.2032 0.1288 0.3124 0.115 Uiso 1 1 calc R
H41C H -0.1799 0.0745 0.3542 0.115 Uiso 1 1 calc R
C1A C 0.6248(3) 0.6186(2) 0.22171(18) 0.0119(9) Uani 1 1 d .
C2A C 0.6504(3) 0.5759(2) 0.17817(19) 0.0136(10) Uani 1 1 d .
C3A C 0.6432(3) 0.6013(2) 0.12725(18) 0.0160(10) Uani 1 1 d .
H3A H 0.6590 0.5741 0.0989 0.019 Uiso 1 1 calc R
C4A C 0.6143(3) 0.6644(2) 0.11455(19) 0.0192(11) Uani 1 1 d .
C5A C 0.5966(3) 0.7047(2) 0.15703(18) 0.0164(10) Uani 1 1 d .
H5A H 0.5809 0.7474 0.1504 0.020 Uiso 1 1 calc R
C6A C 0.6018(3) 0.6826(2) 0.21023(17) 0.0126(9) Uani 1 1 d .
C7A C 0.6825(3) 0.5064(2) 0.18858(19) 0.0151(10) Uani 1 1 d .
C8A C 0.7555(3) 0.4976(3) 0.2243(2) 0.0243(12) Uani 1 1 d .
H8A1 H 0.8007 0.5138 0.2061 0.036 Uiso 1 1 calc R
H8A2 H 0.7733 0.4538 0.2320 0.036 Uiso 1 1 calc R
H8A3 H 0.7384 0.5195 0.2570 0.036 Uiso 1 1 calc R
C9A C 0.6124(3) 0.4767(3) 0.2154(2) 0.0253(12) Uani 1 1 d .
H9A1 H 0.5906 0.4988 0.2475 0.038 Uiso 1 1 calc R
H9A2 H 0.6336 0.4337 0.2242 0.038 Uiso 1 1 calc R
H9A3 H 0.5690 0.4791 0.1915 0.038 Uiso 1 1 calc R
C10A C 0.7130(4) 0.4713(3) 0.1366(2) 0.0289(13) Uani 1 1 d .
H10D H 0.6675 0.4739 0.1142 0.043 Uiso 1 1 calc R
H10E H 0.7346 0.4282 0.1449 0.043 Uiso 1 1 calc R
H10F H 0.7560 0.4898 0.1182 0.043 Uiso 1 1 calc R
C11A C 0.6046(4) 0.6852(3) 0.0559(2) 0.0296(14) Uani 1 1 d .
C12A C 0.5550(6) 0.6430(3) 0.0295(3) 0.057(2) Uani 1 1 d .
H12D H 0.5429 0.6590 -0.0058 0.085 Uiso 1 1 calc R
H12E H 0.5039 0.6423 0.0506 0.085 Uiso 1 1 calc R
H12F H 0.5871 0.6013 0.0270 0.085 Uiso 1 1 calc R
C13A C 0.6903(5) 0.6799(3) 0.0267(2) 0.051(2) Uani 1 1 d .
H13D H 0.6844 0.6923 -0.0101 0.076 Uiso 1 1 calc R
H13E H 0.7195 0.6374 0.0287 0.076 Uiso 1 1 calc R
H13F H 0.7210 0.7067 0.0431 0.076 Uiso 1 1 calc R
C14A C 0.5620(5) 0.7527(3) 0.0506(2) 0.0404(17) Uani 1 1 d .
H14D H 0.5906 0.7786 0.0696 0.061 Uiso 1 1 calc R
H14E H 0.5055 0.7573 0.0652 0.061 Uiso 1 1 calc R
H14F H 0.5627 0.7649 0.0135 0.061 Uiso 1 1 calc R
C15A C 0.5838(3) 0.7295(2) 0.25154(18) 0.0127(9) Uani 1 1 d .
H15A H 0.5737 0.7709 0.2395 0.015 Uiso 1 1 calc R
C16A C 0.5688(3) 0.7795(2) 0.33107(18) 0.0125(9) Uani 1 1 d .
C17A C 0.4889(3) 0.8096(2) 0.3496(2) 0.0187(11) Uani 1 1 d .
C18A C 0.4799(4) 0.8669(2) 0.3742(2) 0.0262(13) Uani 1 1 d .
H18A H 0.4273 0.8876 0.3864 0.031 Uiso 1 1 calc R
C19A C 0.5486(4) 0.8939(3) 0.3807(2) 0.0289(13) Uani 1 1 d .
H19A H 0.5417 0.9324 0.3971 0.035 Uiso 1 1 calc R
C20A C 0.6270(4) 0.8635(2) 0.3627(2) 0.0239(12) Uani 1 1 d .
H20A H 0.6727 0.8817 0.3673 0.029 Uiso 1 1 calc R
C21A C 0.6387(3) 0.8060(2) 0.33761(19) 0.0163(10) Uani 1 1 d .
C22A C 0.4127(3) 0.7820(3) 0.3414(2) 0.0248(12) Uani 1 1 d .
H22A H 0.4309 0.7370 0.3356 0.030 Uiso 1 1 calc R
C23A C 0.3707(4) 0.8120(4) 0.2901(3) 0.050(2) Uani 1 1 d .
H23D H 0.3458 0.8549 0.2968 0.075 Uiso 1 1 calc R
H23E H 0.3286 0.7894 0.2816 0.075 Uiso 1 1 calc R
H23F H 0.4119 0.8099 0.2607 0.075 Uiso 1 1 calc R
C24A C 0.3491(4) 0.7907(3) 0.3894(3) 0.0454(18) Uani 1 1 d .
H24D H 0.3750 0.7728 0.4208 0.068 Uiso 1 1 calc R
H24E H 0.3039 0.7703 0.3830 0.068 Uiso 1 1 calc R
H24F H 0.3283 0.8345 0.3946 0.068 Uiso 1 1 calc R
C25A C 0.7256(3) 0.7751(2) 0.3174(2) 0.0197(11) Uani 1 1 d .
H25A H 0.7228 0.7331 0.3056 0.024 Uiso 1 1 calc R
C26A C 0.7555(4) 0.8106(3) 0.2692(3) 0.0404(17) Uani 1 1 d .
H26D H 0.7161 0.8144 0.2424 0.061 Uiso 1 1 calc R
H26E H 0.8085 0.7885 0.2550 0.061 Uiso 1 1 calc R
H26F H 0.7609 0.8516 0.2798 0.061 Uiso 1 1 calc R
C27A C 0.7864(4) 0.7676(3) 0.3611(2) 0.0348(14) Uani 1 1 d .
H27D H 0.7924 0.8082 0.3724 0.052 Uiso 1 1 calc R
H27E H 0.8394 0.7449 0.3475 0.052 Uiso 1 1 calc R
H27F H 0.7657 0.7451 0.3910 0.052 Uiso 1 1 calc R
C28A C 0.5946(4) 0.6801(3) 0.4673(2) 0.0322(15) Uani 1 1 d .
C29A C 0.5773(6) 0.7501(3) 0.4782(2) 0.054(2) Uani 1 1 d .
H29D H 0.6177 0.7695 0.4579 0.081 Uiso 1 1 calc R
H29E H 0.5806 0.7566 0.5156 0.081 Uiso 1 1 calc R
H29F H 0.5227 0.7684 0.4680 0.081 Uiso 1 1 calc R
C30A C 0.6830(5) 0.6498(4) 0.4811(3) 0.058(2) Uani 1 1 d .
H30D H 0.6932 0.6061 0.4730 0.087 Uiso 1 1 calc R
H30E H 0.6886 0.6547 0.5185 0.087 Uiso 1 1 calc R
H30F H 0.7225 0.6697 0.4604 0.087 Uiso 1 1 calc R
C31A C 0.5290(5) 0.6511(3) 0.4987(3) 0.052(2) Uani 1 1 d .
H31D H 0.4750 0.6721 0.4895 0.078 Uiso 1 1 calc R
H31E H 0.5340 0.6551 0.5362 0.078 Uiso 1 1 calc R
H31F H 0.5365 0.6076 0.4901 0.078 Uiso 1 1 calc R
C32A C 0.6552(4) 0.4778(2) 0.3980(2) 0.0258(13) Uani 1 1 d .
C33A C 0.6307(6) 0.4291(3) 0.3634(3) 0.059(3) Uani 1 1 d .
H33D H 0.5732 0.4273 0.3716 0.088 Uiso 1 1 calc R
H33E H 0.6643 0.3890 0.3703 0.088 Uiso 1 1 calc R
H33F H 0.6391 0.4404 0.3264 0.088 Uiso 1 1 calc R
C34A C 0.6234(5) 0.4718(3) 0.4560(3) 0.0464(19) Uani 1 1 d .
H34D H 0.6369 0.5047 0.4763 0.070 Uiso 1 1 calc R
H34E H 0.6490 0.4320 0.4704 0.070 Uiso 1 1 calc R
H34F H 0.5642 0.4748 0.4581 0.070 Uiso 1 1 calc R
C35A C 0.7496(4) 0.4712(3) 0.3942(3) 0.0424(17) Uani 1 1 d .
H35D H 0.7696 0.4734 0.3573 0.064 Uiso 1 1 calc R
H35E H 0.7741 0.4316 0.4095 0.064 Uiso 1 1 calc R
H35F H 0.7646 0.5044 0.4134 0.064 Uiso 1 1 calc R
C36A C 0.4019(3) 0.5930(3) 0.3501(2) 0.0239(12) Uani 1 1 d .
C37A C 0.4132(5) 0.5388(4) 0.3148(4) 0.076(3) Uani 1 1 d .
H37D H 0.4212 0.5523 0.2783 0.115 Uiso 1 1 calc R
H37E H 0.3649 0.5199 0.3190 0.115 Uiso 1 1 calc R
H37F H 0.4611 0.5088 0.3241 0.115 Uiso 1 1 calc R
C38A C 0.3239(4) 0.6384(3) 0.3354(3) 0.056(2) Uani 1 1 d .
H38D H 0.3080 0.6692 0.3627 0.085 Uiso 1 1 calc R
H38E H 0.2797 0.6159 0.3323 0.085 Uiso 1 1 calc R
H38F H 0.3349 0.6588 0.3019 0.085 Uiso 1 1 calc R
C39A C 0.3935(5) 0.5743(5) 0.4080(3) 0.094(4) Uani 1 1 d .
H39D H 0.4369 0.5395 0.4153 0.141 Uiso 1 1 calc R
H39E H 0.3405 0.5626 0.4160 0.141 Uiso 1 1 calc R
H39F H 0.3979 0.6089 0.4297 0.141 Uiso 1 1 calc R
C40A C 0.8097(4) 0.6055(3) 0.3398(2) 0.0302(14) Uani 1 1 d .
C41A C 0.8998(4) 0.5872(4) 0.3368(3) 0.057(2) Uani 1 1 d .
H41D H 0.9195 0.5897 0.3716 0.085 Uiso 1 1 calc R
H41E H 0.9238 0.6148 0.3124 0.085 Uiso 1 1 calc R
H41F H 0.9156 0.5451 0.3244 0.085 Uiso 1 1 calc R
C1B C 0.3734(3) 0.8713(2) 0.71705(18) 0.0110(9) Uani 1 1 d .
C2B C 0.3986(3) 0.8292(2) 0.67393(18) 0.0137(10) Uani 1 1 d .
C3B C 0.3919(3) 0.8539(2) 0.62241(18) 0.0166(10) Uani 1 1 d .
H3B H 0.4070 0.8264 0.5942 0.020 Uiso 1 1 calc R
C4B C 0.3640(3) 0.9173(2) 0.60960(18) 0.0174(10) Uani 1 1 d .
C5B C 0.3458(3) 0.9573(2) 0.65178(18) 0.0145(10) Uani 1 1 d .
H5B H 0.3304 1.0000 0.6449 0.017 Uiso 1 1 calc R
C6B C 0.3499(3) 0.9358(2) 0.70525(17) 0.0120(9) Uani 1 1 d .
C7B C 0.4290(3) 0.7590(2) 0.68475(19) 0.0142(10) Uani 1 1 d .
C8B C 0.3574(3) 0.7298(2) 0.7112(2) 0.0240(12) Uani 1 1 d .
H8B1 H 0.3352 0.7521 0.7431 0.036 Uiso 1 1 calc R
H8B2 H 0.3779 0.6868 0.7202 0.036 Uiso 1 1 calc R
H8B3 H 0.3146 0.7324 0.6868 0.036 Uiso 1 1 calc R
C9B C 0.5022(3) 0.7498(2) 0.7217(2) 0.0227(12) Uani 1 1 d .
H9B1 H 0.5475 0.7666 0.7043 0.034 Uiso 1 1 calc R
H9B2 H 0.5203 0.7060 0.7290 0.034 Uiso 1 1 calc R
H9B3 H 0.4843 0.7711 0.7546 0.034 Uiso 1 1 calc R
C10B C 0.4626(4) 0.7237(2) 0.6332(2) 0.0249(12) Uani 1 1 d .
H10G H 0.4182 0.7248 0.6103 0.037 Uiso 1 1 calc R
H10H H 0.4857 0.6811 0.6420 0.037 Uiso 1 1 calc R
H10I H 0.5050 0.7432 0.6153 0.037 Uiso 1 1 calc R
C11B C 0.3572(4) 0.9377(2) 0.55104(19) 0.0240(12) Uani 1 1 d .
C12B C 0.4433(4) 0.9307(3) 0.5227(2) 0.0413(17) Uani 1 1 d .
H12G H 0.4718 0.9611 0.5359 0.062 Uiso 1 1 calc R
H12H H 0.4386 0.9372 0.4850 0.062 Uiso 1 1 calc R
H12I H 0.4741 0.8895 0.5294 0.062 Uiso 1 1 calc R
C13B C 0.3062(5) 0.8967(3) 0.5231(2) 0.0416(18) Uani 1 1 d .
H13G H 0.2969 0.9127 0.4875 0.062 Uiso 1 1 calc R
H13H H 0.2537 0.8977 0.5430 0.062 Uiso 1 1 calc R
H13I H 0.3363 0.8544 0.5214 0.062 Uiso 1 1 calc R
C14B C 0.3117(4) 1.0056(3) 0.5456(2) 0.0348(16) Uani 1 1 d .
H14G H 0.3458 1.0331 0.5572 0.052 Uiso 1 1 calc R
H14H H 0.2602 1.0114 0.5672 0.052 Uiso 1 1 calc R
H14I H 0.3007 1.0149 0.5089 0.052 Uiso 1 1 calc R
C15B C 0.3331(3) 0.9828(2) 0.74602(18) 0.0131(9) Uani 1 1 d .
H15B H 0.3242 1.0241 0.7335 0.016 Uiso 1 1 calc R
C16B C 0.3175(3) 1.0338(2) 0.82577(18) 0.0131(10) Uani 1 1 d .
C17B C 0.3880(3) 1.0595(2) 0.8325(2) 0.0157(10) Uani 1 1 d .
C18B C 0.3760(3) 1.1177(2) 0.8571(2) 0.0205(11) Uani 1 1 d .
H18B H 0.4218 1.1356 0.8622 0.025 Uiso 1 1 calc R
C19B C 0.2973(4) 1.1491(2) 0.8741(2) 0.0246(12) Uani 1 1 d .
H19B H 0.2905 1.1881 0.8897 0.030 Uiso 1 1 calc R
C20B C 0.2290(3) 1.1223(2) 0.8677(2) 0.0214(11) Uani 1 1 d .
H20B H 0.1763 1.1434 0.8793 0.026 Uiso 1 1 calc R
C21B C 0.2382(3) 1.0636(2) 0.8440(2) 0.0165(10) Uani 1 1 d .
C22B C 0.4743(3) 1.0284(2) 0.8132(2) 0.0186(11) Uani 1 1 d .
H22B H 0.4714 0.9863 0.8016 0.022 Uiso 1 1 calc R
C23B C 0.5071(4) 1.0634(3) 0.7648(2) 0.0390(16) Uani 1 1 d .
H23G H 0.4682 1.0679 0.7375 0.058 Uiso 1 1 calc R
H23H H 0.5597 1.0402 0.7510 0.058 Uiso 1 1 calc R
H23I H 0.5138 1.1040 0.7754 0.058 Uiso 1 1 calc R
C24B C 0.5342(4) 1.0210(3) 0.8575(2) 0.0385(16) Uani 1 1 d .
H24G H 0.5420 1.0615 0.8677 0.058 Uiso 1 1 calc R
H24H H 0.5867 0.9966 0.8449 0.058 Uiso 1 1 calc R
H24I H 0.5117 1.0002 0.8879 0.058 Uiso 1 1 calc R
C25B C 0.1602(3) 1.0369(3) 0.8360(2) 0.0220(11) Uani 1 1 d .
H25B H 0.1778 0.9917 0.8309 0.026 Uiso 1 1 calc R
C26B C 0.1208(4) 1.0645(3) 0.7857(3) 0.048(2) Uani 1 1 d .
H26G H 0.0760 1.0439 0.7789 0.072 Uiso 1 1 calc R
H26H H 0.1617 1.0587 0.7560 0.072 Uiso 1 1 calc R
H26I H 0.0998 1.1083 0.7904 0.072 Uiso 1 1 calc R
C27B C 0.0975(4) 1.0462(3) 0.8843(3) 0.0426(17) Uani 1 1 d .
H27G H 0.0807 1.0900 0.8912 0.064 Uiso 1 1 calc R
H27H H 0.1224 1.0253 0.9150 0.064 Uiso 1 1 calc R
H27I H 0.0497 1.0291 0.8772 0.064 Uiso 1 1 calc R
C28B C 0.3423(4) 0.9357(3) 0.9630(2) 0.0288(14) Uani 1 1 d .
C29B C 0.3293(5) 1.0062(3) 0.9728(2) 0.0421(18) Uani 1 1 d .
H29G H 0.3706 1.0237 0.9515 0.063 Uiso 1 1 calc R
H29H H 0.3343 1.0131 1.0099 0.063 Uiso 1 1 calc R
H29I H 0.2750 1.0259 0.9631 0.063 Uiso 1 1 calc R
C30B C 0.2752(6) 0.9090(3) 0.9937(3) 0.059(2) Uani 1 1 d .
H30G H 0.2221 0.9293 0.9823 0.089 Uiso 1 1 calc R
H30H H 0.2773 0.9157 1.0312 0.089 Uiso 1 1 calc R
H30I H 0.2832 0.8650 0.9873 0.089 Uiso 1 1 calc R
C31B C 0.4263(5) 0.9034(4) 0.9796(3) 0.057(2) Uani 1 1 d .
H31G H 0.4351 0.8600 0.9708 0.086 Uiso 1 1 calc R
H31H H 0.4285 0.9074 1.0174 0.086 Uiso 1 1 calc R
H31I H 0.4687 0.9224 0.9610 0.086 Uiso 1 1 calc R
C32B C 0.1495(3) 0.8478(3) 0.8468(2) 0.0248(12) Uani 1 1 d .
C33B C 0.0719(4) 0.8922(3) 0.8333(3) 0.058(2) Uani 1 1 d .
H33Z H 0.0589 0.9247 0.8592 0.087 Uiso 1 1 calc R
H33Y H 0.0268 0.8700 0.8334 0.087 Uiso 1 1 calc R
H33X H 0.0804 0.9104 0.7984 0.087 Uiso 1 1 calc R
C34B C 0.1416(5) 0.8276(5) 0.9053(3) 0.087(3) Uani 1 1 d .
H34G H 0.1741 0.7865 0.9099 0.131 Uiso 1 1 calc R
H34H H 0.0844 0.8271 0.9160 0.131 Uiso 1 1 calc R
H34I H 0.1614 0.8565 0.9270 0.131 Uiso 1 1 calc R
C35B C 0.1636(5) 0.7911(4) 0.8130(4) 0.080(3) Uani 1 1 d .
H35Y H 0.1792 0.8022 0.7768 0.120 Uiso 1 1 calc R
H36X H 0.1134 0.7745 0.8138 0.120 Uiso 1 1 calc R
H35Z H 0.2072 0.7602 0.8265 0.120 Uiso 1 1 calc R
C36B C 0.4007(4) 0.7324(2) 0.8946(2) 0.0253(13) Uani 1 1 d .
C37B C 0.4956(4) 0.7245(3) 0.8916(2) 0.0405(17) Uani 1 1 d .
H37G H 0.5159 0.7296 0.8552 0.061 Uiso 1 1 calc R
H37H H 0.5191 0.6834 0.9045 0.061 Uiso 1 1 calc R
H37I H 0.5111 0.7553 0.9133 0.061 Uiso 1 1 calc R
C38B C 0.3766(6) 0.6822(3) 0.8615(3) 0.064(3) Uani 1 1 d .
H38G H 0.3173 0.6859 0.8645 0.096 Uiso 1 1 calc R
H38H H 0.4022 0.6417 0.8743 0.096 Uiso 1 1 calc R
H38I H 0.3951 0.6875 0.8247 0.096 Uiso 1 1 calc R
C39B C 0.3678(4) 0.7265(3) 0.9525(2) 0.0365(16) Uani 1 1 d .
H39G H 0.3854 0.7570 0.9736 0.055 Uiso 1 1 calc R
H39H H 0.3891 0.6853 0.9661 0.055 Uiso 1 1 calc R
H39I H 0.3082 0.7334 0.9545 0.055 Uiso 1 1 calc R
C40B C 0.5583(4) 0.8572(3) 0.8386(2) 0.0283(13) Uani 1 1 d .
C41B C 0.6473(4) 0.8391(4) 0.8398(3) 0.056(2) Uani 1 1 d .
H41G H 0.6628 0.8424 0.8756 0.084 Uiso 1 1 calc R
H41H H 0.6738 0.8663 0.8164 0.084 Uiso 1 1 calc R
H41I H 0.6645 0.7968 0.8282 0.084 Uiso 1 1 calc R
C1C C 0.8871(3) 0.3659(2) 0.72244(18) 0.0121(9) Uani 1 1 d .
C2C C 0.9108(3) 0.3216(2) 0.68060(19) 0.0136(10) Uani 1 1 d .
C3C C 0.9113(3) 0.3445(2) 0.62867(19) 0.0161(10) Uani 1 1 d .
H3C H 0.9281 0.3156 0.6016 0.019 Uiso 1 1 calc R
C4C C 0.8888(3) 0.4073(2) 0.61317(18) 0.0152(10) Uani 1 1 d .
C5C C 0.8653(3) 0.4500(2) 0.65410(18) 0.0162(10) Uani 1 1 d .
H5C H 0.8493 0.4922 0.6457 0.019 Uiso 1 1 calc R
C6C C 0.8652(3) 0.4302(2) 0.70833(18) 0.0134(9) Uani 1 1 d .
C7C C 0.9291(3) 0.2516(2) 0.6939(2) 0.0192(11) Uani 1 1 d .
C8C C 0.9990(4) 0.2355(3) 0.7322(2) 0.0283(13) Uani 1 1 d .
H8C1 H 1.0097 0.1912 0.7394 0.042 Uiso 1 1 calc R
H8C2 H 0.9825 0.2574 0.7650 0.042 Uiso 1 1 calc R
H8C3 H 1.0484 0.2477 0.7161 0.042 Uiso 1 1 calc R
C9C C 0.8503(4) 0.2323(3) 0.7192(2) 0.0279(13) Uani 1 1 d .
H9C1 H 0.8076 0.2405 0.6945 0.042 Uiso 1 1 calc R
H9C2 H 0.8321 0.2557 0.7511 0.042 Uiso 1 1 calc R
H9C3 H 0.8618 0.1884 0.7281 0.042 Uiso 1 1 calc R
C10C C 0.9563(4) 0.2126(3) 0.6440(2) 0.0338(15) Uani 1 1 d .
H10J H 0.9118 0.2184 0.6206 0.051 Uiso 1 1 calc R
H10K H 0.9703 0.1692 0.6542 0.051 Uiso 1 1 calc R
H10L H 1.0040 0.2255 0.6260 0.051 Uiso 1 1 calc R
C11C C 0.8920(4) 0.4265(2) 0.55369(19) 0.0206(11) Uani 1 1 d .
C12C C 0.8503(4) 0.3825(3) 0.5220(2) 0.0336(15) Uani 1 1 d .
H12J H 0.8800 0.3403 0.5254 0.050 Uiso 1 1 calc R
H12K H 0.8512 0.3950 0.4849 0.050 Uiso 1 1 calc R
H12L H 0.7938 0.3849 0.5359 0.050 Uiso 1 1 calc R
C13C C 0.9835(4) 0.4206(3) 0.5330(2) 0.0339(15) Uani 1 1 d .
H13J H 1.0074 0.4514 0.5495 0.051 Uiso 1 1 calc R
H13K H 0.9868 0.4270 0.4949 0.051 Uiso 1 1 calc R
H13L H 1.0133 0.3796 0.5416 0.051 Uiso 1 1 calc R
C14C C 0.8467(4) 0.4936(3) 0.5442(2) 0.0309(14) Uani 1 1 d .
H14J H 0.7885 0.4966 0.5539 0.046 Uiso 1 1 calc R
H14K H 0.8546 0.5048 0.5071 0.046 Uiso 1 1 calc R
H14L H 0.8686 0.5215 0.5657 0.046 Uiso 1 1 calc R
C15C C 0.8420(3) 0.4788(2) 0.74741(18) 0.0113(9) Uani 1 1 d .
H15C H 0.8262 0.5190 0.7334 0.014 Uiso 1 1 calc R
C16C C 0.8156(3) 0.5342(2) 0.82544(18) 0.0137(10) Uani 1 1 d .
C17C C 0.8783(3) 0.5651(2) 0.84067(19) 0.0164(10) Uani 1 1 d .
C18C C 0.8544(4) 0.6224(2) 0.8648(2) 0.0220(11) Uani 1 1 d .
H18C H 0.8948 0.6434 0.8750 0.026 Uiso 1 1 calc R
C19C C 0.7714(4) 0.6492(3) 0.8742(2) 0.0267(13) Uani 1 1 d .
H19C H 0.7564 0.6876 0.8910 0.032 Uiso 1 1 calc R
C20C C 0.7111(3) 0.6192(2) 0.8587(2) 0.0235(12) Uani 1 1 d .
H20C H 0.6554 0.6376 0.8651 0.028 Uiso 1 1 calc R
C21C C 0.7315(3) 0.5614(2) 0.8335(2) 0.0184(11) Uani 1 1 d .
C22C C 0.9699(3) 0.5378(2) 0.8282(2) 0.0203(11) Uani 1 1 d .
H22C H 0.9767 0.4921 0.8307 0.024 Uiso 1 1 calc R
C23C C 0.9986(4) 0.5553(3) 0.7708(2) 0.0309(14) Uani 1 1 d .
H23J H 0.9640 0.5418 0.7460 0.046 Uiso 1 1 calc R
H23K H 1.0553 0.5351 0.7629 0.046 Uiso 1 1 calc R
H23L H 0.9943 0.5998 0.7676 0.046 Uiso 1 1 calc R
C24C C 1.0259(4) 0.5581(3) 0.8677(3) 0.0436(17) Uani 1 1 d .
H24J H 1.0235 0.6024 0.8642 0.065 Uiso 1 1 calc R
H24K H 1.0821 0.5366 0.8601 0.065 Uiso 1 1 calc R
H24L H 1.0073 0.5480 0.9035 0.065 Uiso 1 1 calc R
C25C C 0.6612(3) 0.5318(2) 0.8164(2) 0.0220(11) Uani 1 1 d .
H25C H 0.6859 0.4928 0.7981 0.026 Uiso 1 1 calc R
C26C C 0.6091(4) 0.5743(3) 0.7773(2) 0.0347(14) Uani 1 1 d .
H26J H 0.5849 0.6131 0.7943 0.052 Uiso 1 1 calc R
H26K H 0.5658 0.5543 0.7667 0.052 Uiso 1 1 calc R
H26L H 0.6438 0.5823 0.7464 0.052 Uiso 1 1 calc R
C27C C 0.6084(4) 0.5156(3) 0.8656(2) 0.0362(15) Uani 1 1 d .
H27J H 0.6422 0.4863 0.8880 0.054 Uiso 1 1 calc R
H27K H 0.5637 0.4975 0.8546 0.054 Uiso 1 1 calc R
H27L H 0.5861 0.5530 0.8852 0.054 Uiso 1 1 calc R
C28C C 1.0745(4) 0.3520(3) 0.8575(3) 0.0359(16) Uani 1 1 d .
C29C C 1.1162(5) 0.3628(4) 0.8031(3) 0.068(3) Uani 1 1 d .
H29J H 1.1009 0.3357 0.7777 0.101 Uiso 1 1 calc R
H29K H 1.1754 0.3540 0.8051 0.101 Uiso 1 1 calc R
H29L H 1.0987 0.4056 0.7920 0.101 Uiso 1 1 calc R
C30C C 1.1067(5) 0.3873(4) 0.8998(4) 0.080(3) Uani 1 1 d .
H30J H 1.0942 0.4313 0.8919 0.120 Uiso 1 1 calc R
H30K H 1.1658 0.3738 0.9003 0.120 Uiso 1 1 calc R
H30L H 1.0807 0.3790 0.9342 0.120 Uiso 1 1 calc R
C31C C 1.0871(4) 0.2832(3) 0.8720(3) 0.0461(18) Uani 1 1 d .
H31J H 1.0541 0.2772 0.9043 0.069 Uiso 1 1 calc R
H31K H 1.1447 0.2677 0.8773 0.069 Uiso 1 1 calc R
H31L H 1.0705 0.2608 0.8436 0.069 Uiso 1 1 calc R
C32C C 0.8104(5) 0.4411(3) 0.9660(2) 0.0345(16) Uani 1 1 d .
C33C C 0.7881(7) 0.5115(3) 0.9750(3) 0.067(3) Uani 1 1 d .
H33G H 0.8308 0.5313 0.9579 0.100 Uiso 1 1 calc R
H33H H 0.7835 0.5194 1.0127 0.100 Uiso 1 1 calc R
H33I H 0.7361 0.5281 0.9602 0.100 Uiso 1 1 calc R
C34C C 0.8862(6) 0.4120(4) 0.9924(3) 0.072(3) Uani 1 1 d .
H34J H 0.8987 0.3680 0.9854 0.108 Uiso 1 1 calc R
H34K H 0.8773 0.4182 1.0302 0.108 Uiso 1 1 calc R
H34L H 0.9319 0.4309 0.9786 0.108 Uiso 1 1 calc R
C35C C 0.7368(6) 0.4097(4) 0.9872(3) 0.070(3) Uani 1 1 d .
H35G H 0.6861 0.4326 0.9743 0.104 Uiso 1 1 calc R
H35H H 0.7327 0.4094 1.0256 0.104 Uiso 1 1 calc R
H35I H 0.7462 0.3674 0.9748 0.104 Uiso 1 1 calc R
C36C C 0.8516(4) 0.2359(3) 0.9018(2) 0.0322(14) Uani 1 1 d .
C37C C 0.9082(5) 0.1850(3) 0.8687(3) 0.0446(18) Uani 1 1 d .
H37J H 0.8917 0.1875 0.8327 0.067 Uiso 1 1 calc R
H37K H 0.9039 0.1447 0.8839 0.067 Uiso 1 1 calc R
H37L H 0.9647 0.1908 0.8686 0.067 Uiso 1 1 calc R
C38C C 0.7603(4) 0.2318(3) 0.8984(3) 0.051(2) Uani 1 1 d .
H38J H 0.7258 0.2647 0.9188 0.076 Uiso 1 1 calc R
H38K H 0.7510 0.1920 0.9125 0.076 Uiso 1 1 calc R
H38L H 0.7468 0.2360 0.8617 0.076 Uiso 1 1 calc R
C39C C 0.8728(6) 0.2307(3) 0.9604(3) 0.054(2) Uani 1 1 d .
H39J H 0.9292 0.2358 0.9627 0.080 Uiso 1 1 calc R
H39K H 0.8664 0.1904 0.9747 0.080 Uiso 1 1 calc R
H39L H 0.8361 0.2627 0.9806 0.080 Uiso 1 1 calc R
C40C C 0.6659(4) 0.3621(3) 0.8248(3) 0.0363(15) Uani 1 1 d .
C41C C 0.5872(5) 0.3427(4) 0.8179(4) 0.083(3) Uani 1 1 d .
H41J H 0.5921 0.3188 0.7858 0.124 Uiso 1 1 calc R
H41K H 0.5442 0.3790 0.8151 0.124 Uiso 1 1 calc R
H41L H 0.5736 0.3175 0.8481 0.124 Uiso 1 1 calc R
Hf1 Hf 0.123651(13) 0.125007(9) 0.349814(7) 0.01234(6) Uani 1 1 d .
Hf2 Hf 0.588416(12) 0.621602(9) 0.349661(7) 0.01149(6) Uani 1 1 d .
Hf3 Hf 0.336407(13) 0.875352(9) 0.845511(7) 0.01290(6) Uani 1 1 d .
Hf4 Hf 0.870313(13) 0.376697(9) 0.851369(7) 0.01398(6) Uani 1 1 d .
N1 N 0.0936(2) 0.22294(18) 0.29793(15) 0.0115(8) Uani 1 1 d .
N2 N -0.0179(3) 0.1247(2) 0.33226(19) 0.0258(11) Uani 1 1 d .
N1A N 0.5799(2) 0.72140(18) 0.30270(15) 0.0116(8) Uani 1 1 d .
N2A N 0.7399(3) 0.6190(2) 0.34251(19) 0.0246(11) Uani 1 1 d .
N1B N 0.3287(2) 0.97560(18) 0.79779(15) 0.0121(8) Uani 1 1 d .
N2B N 0.4869(3) 0.8713(2) 0.83862(18) 0.0228(10) Uani 1 1 d .
N1C N 0.8398(2) 0.47477(17) 0.79937(15) 0.0106(8) Uani 1 1 d .
N2C N 0.7286(3) 0.3733(2) 0.83188(19) 0.0231(10) Uani 1 1 d .
O1 O 0.1342(2) 0.09745(16) 0.27041(13) 0.0184(8) Uani 1 1 d .
O2 O 0.0778(3) 0.17961(18) 0.40947(14) 0.0291(10) Uani 1 1 d .
O3 O 0.2414(2) 0.12266(18) 0.35353(16) 0.0243(9) Uani 1 1 d .
O4 O 0.1151(2) 0.04269(16) 0.37861(15) 0.0243(9) Uani 1 1 d .
O1A O 0.6244(2) 0.59754(15) 0.27082(13) 0.0156(7) Uani 1 1 d .
O2A O 0.5882(3) 0.67232(18) 0.41226(14) 0.0288(10) Uani 1 1 d .
O3A O 0.6210(2) 0.53741(16) 0.37784(14) 0.0226(8) Uani 1 1 d .
O4A O 0.4713(2) 0.62264(18) 0.34306(16) 0.0251(9) Uani 1 1 d .
O1B O 0.3714(2) 0.85093(15) 0.76671(13) 0.0149(7) Uani 1 1 d .
O2B O 0.2182(2) 0.87695(19) 0.84003(17) 0.0253(9) Uani 1 1 d .
O3B O 0.3380(2) 0.92672(17) 0.90801(13) 0.0215(8) Uani 1 1 d .
O4B O 0.3686(2) 0.79220(16) 0.87409(14) 0.0195(8) Uani 1 1 d .
O1C O 0.8850(2) 0.34850(15) 0.77272(13) 0.0141(7) Uani 1 1 d .
O2C O 0.9884(2) 0.37595(18) 0.85565(16) 0.0276(9) Uani 1 1 d .
O3C O 0.8221(3) 0.43130(18) 0.91057(14) 0.0277(9) Uani 1 1 d .
O4C O 0.8643(2) 0.29551(17) 0.88111(14) 0.0228(8) Uani 1 1 d .

loop_
_atom_site_aniso_label
_atom_site_aniso_U_11
_atom_site_aniso_U_22
_atom_site_aniso_U_33
_atom_site_aniso_U_23
_atom_site_aniso_U_13
_atom_site_aniso_U_12
C1 0.014(2) 0.013(2) 0.011(2) -0.0007(18) 0.0001(18) -0.0038(19)
C2 0.013(2) 0.012(2) 0.017(2) -0.0059(19) 0.0005(19) -0.0007(19)
C3 0.022(3) 0.019(3) 0.016(2) -0.010(2) 0.001(2) -0.008(2)
C4 0.022(3) 0.022(3) 0.016(2) -0.004(2) 0.003(2) -0.009(2)
C5 0.024(3) 0.014(2) 0.014(2) 0.0018(19) -0.003(2) -0.006(2)
C6 0.017(2) 0.013(2) 0.010(2) -0.0018(18) 0.0033(18) -0.0018(19)
C7 0.023(3) 0.014(3) 0.022(3) -0.008(2) 0.003(2) -0.003(2)
C8 0.020(3) 0.026(3) 0.037(3) -0.003(3) -0.006(2) 0.005(2)
C9 0.029(3) 0.016(3) 0.041(3) 0.002(2) -0.002(3) -0.007(2)
C10 0.050(4) 0.017(3) 0.034(3) -0.013(2) -0.004(3) 0.002(3)
C11 0.040(4) 0.025(3) 0.013(2) -0.002(2) 0.001(2) -0.010(3)
C12 0.068(5) 0.047(4) 0.017(3) -0.009(3) -0.011(3) -0.026(4)
C13 0.051(4) 0.053(4) 0.028(3) -0.003(3) 0.015(3) -0.026(4)
C14 0.076(5) 0.030(3) 0.018(3) 0.006(3) -0.009(3) -0.011(3)
C15 0.015(2) 0.008(2) 0.017(2) -0.0002(18) -0.0008(19) -0.0020(19)
C16 0.016(2) 0.010(2) 0.012(2) -0.0018(18) 0.0005(18) 0.0000(19)
C17 0.016(3) 0.019(3) 0.013(2) 0.001(2) -0.0004(19) -0.004(2)
C18 0.018(3) 0.022(3) 0.023(3) -0.004(2) 0.002(2) 0.009(2)
C19 0.032(3) 0.008(2) 0.021(3) -0.008(2) 0.002(2) 0.004(2)
C20 0.028(3) 0.014(2) 0.018(2) -0.004(2) -0.003(2) -0.004(2)
C21 0.018(3) 0.012(2) 0.010(2) 0.0000(18) 0.0006(18) -0.002(2)
C22 0.013(2) 0.016(3) 0.029(3) -0.002(2) -0.001(2) 0.000(2)
C23 0.033(3) 0.026(3) 0.044(4) 0.005(3) -0.011(3) -0.014(3)
C24 0.020(3) 0.033(3) 0.047(4) 0.004(3) 0.007(3) -0.005(3)
C25 0.015(3) 0.015(2) 0.026(3) -0.003(2) -0.003(2) -0.002(2)
C26 0.024(3) 0.034(3) 0.031(3) 0.003(3) 0.005(2) -0.008(3)
C27 0.022(3) 0.041(4) 0.049(4) -0.014(3) -0.013(3) -0.004(3)
C28 0.054(4) 0.021(3) 0.016(3) -0.001(2) 0.002(3) 0.004(3)
C29 0.070(6) 0.078(6) 0.034(4) 0.010(4) 0.015(4) -0.009(5)
C30 0.135(9) 0.030(4) 0.024(4) -0.007(3) 0.008(4) 0.000(5)
C31 0.074(6) 0.055(5) 0.041(4) -0.005(4) -0.024(4) 0.007(4)
C32 0.015(3) 0.019(3) 0.038(3) -0.002(2) -0.008(2) -0.002(2)
C33 0.043(4) 0.051(4) 0.074(5) -0.006(4) -0.039(4) -0.007(4)
C34 0.034(4) 0.026(3) 0.056(4) 0.007(3) -0.016(3) 0.001(3)
C35 0.046(5) 0.047(4) 0.060(5) -0.004(4) 0.017(4) -0.017(4)
C36 0.024(3) 0.014(3) 0.028(3) 0.009(2) -0.002(2) -0.004(2)
C37 0.034(4) 0.027(3) 0.057(4) 0.018(3) -0.008(3) -0.011(3)
C38 0.041(4) 0.018(3) 0.057(4) 0.002(3) 0.005(3) -0.001(3)
C39 0.063(5) 0.031(3) 0.032(3) 0.015(3) -0.012(3) -0.018(3)
C40 0.021(3) 0.020(3) 0.056(4) 0.006(3) -0.005(3) -0.002(2)
C41 0.035(5) 0.082(6) 0.120(8) 0.022(6) -0.014(5) -0.028(5)
C1A 0.011(2) 0.015(2) 0.010(2) 0.0010(18) -0.0015(17) -0.0039(19)
C2A 0.014(2) 0.013(2) 0.014(2) -0.0028(19) 0.0011(18) -0.0023(19)
C3A 0.017(2) 0.018(3) 0.012(2) -0.0043(19) -0.0008(19) -0.002(2)
C4A 0.024(3) 0.022(3) 0.012(2) 0.001(2) -0.006(2) -0.007(2)
C5A 0.023(3) 0.014(2) 0.014(2) 0.0059(19) -0.006(2) -0.005(2)
C6A 0.015(2) 0.014(2) 0.009(2) 0.0002(18) -0.0012(18) -0.0045(19)
C7A 0.019(3) 0.010(2) 0.015(2) -0.0058(19) 0.0029(19) 0.001(2)
C8A 0.019(3) 0.025(3) 0.026(3) 0.000(2) -0.005(2) 0.002(2)
C9A 0.026(3) 0.022(3) 0.028(3) -0.001(2) 0.003(2) -0.007(2)
C10A 0.041(4) 0.018(3) 0.024(3) -0.006(2) 0.003(3) 0.004(3)
C11A 0.048(4) 0.027(3) 0.013(2) 0.005(2) -0.008(3) -0.005(3)
C12A 0.107(7) 0.044(4) 0.030(3) 0.009(3) -0.044(4) -0.026(4)
C13A 0.082(6) 0.044(4) 0.022(3) 0.008(3) 0.012(3) -0.010(4)
C14A 0.066(5) 0.032(3) 0.021(3) 0.009(3) -0.018(3) 0.000(3)
C15A 0.010(2) 0.013(2) 0.016(2) 0.0001(19) -0.0038(18) -0.0014(18)
C16A 0.014(2) 0.011(2) 0.012(2) -0.0002(18) -0.0024(18) 0.0000(19)
C17A 0.017(3) 0.015(3) 0.023(3) 0.001(2) -0.002(2) -0.004(2)
C18A 0.034(3) 0.015(3) 0.026(3) -0.009(2) 0.010(2) -0.001(2)
C19A 0.039(4) 0.018(3) 0.031(3) -0.015(2) 0.004(3) -0.008(3)
C20A 0.029(3) 0.021(3) 0.025(3) -0.004(2) -0.006(2) -0.010(2)
C21A 0.021(3) 0.014(2) 0.014(2) -0.0019(19) 0.000(2) -0.005(2)
C22A 0.014(3) 0.020(3) 0.039(3) -0.003(2) 0.007(2) -0.003(2)
C23A 0.029(4) 0.065(5) 0.061(5) 0.015(4) -0.015(3) -0.022(4)
C24A 0.028(4) 0.046(4) 0.062(5) -0.012(3) 0.019(3) -0.013(3)
C25A 0.014(2) 0.018(3) 0.028(3) 0.003(2) -0.002(2) -0.005(2)
C26A 0.024(3) 0.056(4) 0.037(4) 0.018(3) 0.005(3) -0.001(3)
C27A 0.025(3) 0.045(4) 0.035(3) 0.000(3) -0.008(3) -0.008(3)
C28A 0.053(4) 0.028(3) 0.015(3) -0.008(2) -0.001(3) -0.006(3)
C29A 0.117(8) 0.026(4) 0.019(3) -0.010(3) 0.002(4) -0.015(4)
C30A 0.076(6) 0.063(5) 0.036(4) -0.005(4) -0.032(4) -0.002(5)
C31A 0.078(6) 0.039(4) 0.037(4) -0.015(3) 0.023(4) -0.012(4)
C32A 0.039(4) 0.013(3) 0.024(3) 0.007(2) -0.005(2) 0.001(2)
C33A 0.101(7) 0.018(3) 0.060(5) 0.008(3) -0.042(5) -0.005(4)
C34A 0.065(5) 0.036(4) 0.031(3) 0.018(3) 0.010(3) 0.001(4)
C35A 0.037(4) 0.034(4) 0.047(4) 0.014(3) -0.003(3) 0.013(3)
C36A 0.016(3) 0.026(3) 0.031(3) -0.002(2) 0.001(2) -0.008(2)
C37A 0.047(5) 0.071(6) 0.117(8) -0.051(5) 0.012(5) -0.025(5)
C38A 0.021(4) 0.055(5) 0.097(7) -0.003(4) -0.013(4) -0.014(3)
C39A 0.066(6) 0.183(11) 0.051(5) 0.033(6) -0.004(4) -0.076(7)
C40A 0.025(3) 0.039(4) 0.029(3) 0.006(3) -0.009(3) -0.010(3)
C41A 0.022(4) 0.063(5) 0.083(6) 0.004(4) -0.007(4) -0.002(4)
C1B 0.010(2) 0.011(2) 0.012(2) -0.0051(18) -0.0004(17) 0.0007(18)
C2B 0.011(2) 0.015(2) 0.015(2) -0.0016(19) -0.0010(18) -0.0014(19)
C3B 0.019(3) 0.018(3) 0.012(2) -0.0022(19) 0.0001(19) -0.004(2)
C4B 0.020(3) 0.023(3) 0.009(2) 0.000(2) -0.0017(19) -0.002(2)
C5B 0.018(2) 0.011(2) 0.015(2) 0.0022(19) -0.0034(19) -0.0019(19)
C6B 0.014(2) 0.013(2) 0.009(2) -0.0014(18) 0.0004(17) -0.0032(19)
C7B 0.016(2) 0.009(2) 0.016(2) 0.0015(18) -0.0017(19) 0.0004(19)
C8B 0.025(3) 0.016(3) 0.031(3) 0.000(2) 0.005(2) -0.007(2)
C9B 0.021(3) 0.019(3) 0.026(3) 0.001(2) -0.005(2) 0.003(2)
C10B 0.033(3) 0.017(3) 0.022(3) -0.009(2) 0.003(2) 0.001(2)
C11B 0.042(4) 0.020(3) 0.010(2) 0.002(2) -0.010(2) -0.003(3)
C12B 0.044(4) 0.059(5) 0.015(3) 0.014(3) 0.006(3) 0.000(3)
C13B 0.066(5) 0.034(4) 0.029(3) 0.001(3) -0.028(3) -0.008(3)
C14B 0.060(5) 0.025(3) 0.017(3) 0.006(2) -0.012(3) 0.002(3)
C15B 0.016(2) 0.009(2) 0.013(2) 0.0010(18) -0.0011(18) 0.0013(19)
C16B 0.018(3) 0.010(2) 0.011(2) 0.0002(18) -0.0022(19) -0.002(2)
C17B 0.014(2) 0.012(2) 0.022(2) 0.002(2) -0.003(2) -0.003(2)
C18B 0.024(3) 0.015(3) 0.024(3) -0.006(2) -0.002(2) -0.006(2)
C19B 0.032(3) 0.014(3) 0.027(3) -0.004(2) 0.000(2) -0.004(2)
C20B 0.021(3) 0.014(3) 0.026(3) -0.003(2) 0.003(2) 0.003(2)
C21B 0.016(3) 0.012(2) 0.021(3) -0.001(2) 0.002(2) -0.002(2)
C22B 0.014(2) 0.018(3) 0.023(3) -0.003(2) 0.002(2) -0.003(2)
C23B 0.030(4) 0.044(4) 0.037(4) 0.012(3) 0.009(3) 0.000(3)
C24B 0.022(3) 0.052(4) 0.039(4) 0.008(3) -0.011(3) 0.001(3)
C25B 0.014(3) 0.020(3) 0.032(3) -0.001(2) 0.003(2) -0.005(2)
C26B 0.036(4) 0.060(5) 0.055(4) 0.028(4) -0.024(3) -0.024(4)
C27B 0.035(4) 0.043(4) 0.050(4) -0.013(3) 0.019(3) -0.012(3)
C28B 0.049(4) 0.022(3) 0.013(3) -0.002(2) -0.002(3) -0.002(3)
C29B 0.077(6) 0.023(3) 0.024(3) -0.010(3) -0.005(3) -0.001(3)
C30B 0.101(8) 0.040(4) 0.034(4) -0.003(3) 0.020(4) -0.016(5)
C31B 0.078(6) 0.047(5) 0.044(4) -0.001(3) -0.037(4) 0.008(4)
C32B 0.018(3) 0.021(3) 0.036(3) 0.002(2) -0.002(2) -0.005(2)
C33B 0.020(3) 0.049(5) 0.108(7) -0.007(4) -0.005(4) -0.013(3)
C34B 0.064(6) 0.154(10) 0.055(5) 0.044(6) -0.011(4) -0.057(6)
C35B 0.052(5) 0.059(5) 0.132(9) -0.042(6) 0.019(5) -0.023(5)
C36B 0.038(4) 0.013(3) 0.021(3) 0.004(2) -0.005(2) 0.006(2)
C37B 0.039(4) 0.039(4) 0.031(3) 0.014(3) 0.004(3) 0.019(3)
C38B 0.114(8) 0.018(3) 0.069(5) 0.001(3) -0.044(5) -0.018(4)
C39B 0.037(4) 0.031(3) 0.036(3) 0.015(3) 0.008(3) 0.002(3)
C40B 0.035(4) 0.021(3) 0.030(3) 0.001(2) -0.007(3) -0.010(3)
C41B 0.023(4) 0.074(6) 0.069(5) 0.010(4) -0.009(4) -0.004(4)
C1C 0.013(2) 0.013(2) 0.012(2) -0.0037(18) 0.0005(18) -0.0035(19)
C2C 0.014(2) 0.014(2) 0.014(2) -0.0040(19) -0.0004(18) -0.004(2)
C3C 0.015(2) 0.018(3) 0.015(2) -0.0052(19) 0.0042(19) -0.002(2)
C4C 0.021(3) 0.017(3) 0.008(2) -0.0008(19) 0.0016(19) -0.005(2)
C5C 0.024(3) 0.016(2) 0.009(2) 0.0013(19) -0.0008(19) -0.007(2)
C6C 0.016(2) 0.014(2) 0.010(2) -0.0022(18) 0.0006(18) -0.0031(19)
C7C 0.021(3) 0.012(2) 0.023(3) -0.004(2) -0.001(2) 0.002(2)
C8C 0.026(3) 0.023(3) 0.031(3) 0.000(2) -0.007(3) 0.009(2)
C9C 0.030(3) 0.020(3) 0.037(3) 0.005(2) -0.004(3) -0.013(3)
C10C 0.054(4) 0.015(3) 0.028(3) -0.009(2) 0.003(3) 0.004(3)
C11C 0.034(3) 0.019(3) 0.010(2) -0.003(2) 0.001(2) -0.007(2)
C12C 0.048(4) 0.040(4) 0.017(3) -0.003(2) -0.012(3) -0.014(3)
C13C 0.044(4) 0.040(4) 0.018(3) 0.002(3) 0.009(3) -0.012(3)
C14C 0.047(4) 0.024(3) 0.019(3) 0.005(2) -0.007(3) 0.000(3)
C15C 0.013(2) 0.005(2) 0.014(2) 0.0008(17) 0.0010(18) 0.0008(18)
C16C 0.019(3) 0.007(2) 0.013(2) -0.0023(18) 0.0028(19) 0.0019(19)
C17C 0.017(3) 0.016(3) 0.017(2) 0.000(2) -0.002(2) -0.004(2)
C18C 0.030(3) 0.016(3) 0.021(3) -0.006(2) -0.001(2) -0.005(2)
C19C 0.038(4) 0.017(3) 0.024(3) -0.009(2) 0.004(2) -0.002(3)
C20C 0.018(3) 0.016(3) 0.033(3) -0.006(2) 0.005(2) 0.003(2)
C21C 0.012(2) 0.016(3) 0.026(3) -0.004(2) 0.003(2) 0.001(2)
C22C 0.017(3) 0.015(3) 0.029(3) 0.000(2) -0.006(2) -0.002(2)
C23C 0.020(3) 0.034(3) 0.037(3) 0.005(3) 0.002(2) -0.005(3)
C24C 0.028(4) 0.057(4) 0.047(4) -0.020(3) -0.014(3) -0.004(3)
C25C 0.013(3) 0.020(3) 0.031(3) -0.004(2) 0.001(2) 0.000(2)
C26C 0.028(3) 0.034(3) 0.042(4) 0.004(3) -0.010(3) -0.005(3)
C27C 0.026(3) 0.036(4) 0.046(4) 0.004(3) 0.007(3) -0.011(3)
C28C 0.023(3) 0.025(3) 0.062(4) -0.001(3) -0.022(3) -0.003(3)
C29C 0.052(5) 0.052(5) 0.099(7) -0.007(5) 0.034(5) -0.025(4)
C30C 0.051(5) 0.065(6) 0.133(8) 0.003(5) -0.070(6) -0.012(4)
C31C 0.033(4) 0.027(3) 0.076(5) 0.009(3) -0.021(4) 0.005(3)
C32C 0.065(5) 0.024(3) 0.014(3) -0.006(2) 0.001(3) -0.007(3)
C33C 0.137(9) 0.032(4) 0.026(4) -0.009(3) 0.017(5) -0.011(5)
C34C 0.102(8) 0.074(6) 0.037(4) -0.009(4) -0.027(5) 0.001(6)
C35C 0.087(7) 0.080(6) 0.040(4) 0.002(4) 0.021(4) -0.023(5)
C36C 0.049(4) 0.023(3) 0.027(3) 0.011(2) -0.001(3) -0.014(3)
C37C 0.055(5) 0.017(3) 0.060(5) 0.003(3) 0.005(4) -0.006(3)
C38C 0.052(5) 0.039(4) 0.067(5) 0.022(4) -0.005(4) -0.026(4)
C39C 0.095(7) 0.041(4) 0.027(3) 0.014(3) -0.016(4) -0.019(4)
C40C 0.024(3) 0.031(3) 0.055(4) -0.001(3) 0.000(3) -0.007(3)
C41C 0.031(5) 0.111(8) 0.118(8) 0.005(6) -0.006(5) -0.046(5)
Hf1 0.01501(11) 0.00943(11) 0.01221(10) -0.00031(7) 0.00035(8) -0.00183(8)
Hf2 0.01297(11) 0.01051(11) 0.01002(10) 0.00006(7) 0.00068(8) -0.00037(8)
Hf3 0.01751(12) 0.00949(11) 0.01107(10) 0.00028(8) 0.00008(8) -0.00148(8)
Hf4 0.01903(12) 0.01124(11) 0.01080(10) 0.00076(8) -0.00220(8) -0.00037(9)
N1 0.0094(19) 0.0110(19) 0.0128(19) -0.0017(16) 0.0004(15) 0.0007(16)
N2 0.024(3) 0.013(2) 0.036(3) 0.000(2) 0.009(2) 0.002(2)
N1A 0.0091(19) 0.0095(19) 0.0153(19) -0.0039(16) 0.0020(15) -0.0003(16)
N2A 0.015(2) 0.026(3) 0.034(3) 0.006(2) -0.011(2) -0.005(2)
N1B 0.015(2) 0.0097(19) 0.0115(19) -0.0006(15) 0.0001(15) -0.0025(16)
N2B 0.022(2) 0.021(2) 0.024(2) 0.0014(19) -0.007(2) 0.000(2)
N1C 0.0091(19) 0.0078(19) 0.0144(19) 0.0003(15) -0.0022(15) 0.0004(15)
N2C 0.016(2) 0.018(2) 0.035(3) 0.001(2) 0.001(2) -0.0030(19)
O1 0.030(2) 0.0150(18) 0.0106(16) -0.0017(14) -0.0015(15) -0.0037(16)
O2 0.048(3) 0.022(2) 0.0145(18) -0.0012(16) 0.0064(18) -0.0022(19)
O3 0.0070(17) 0.027(2) 0.039(2) 0.0055(17) -0.0121(16) -0.0024(16)
O4 0.030(2) 0.0121(18) 0.030(2) 0.0081(16) -0.0010(17) -0.0053(16)
O1A 0.0222(19) 0.0138(17) 0.0091(16) 0.0020(13) -0.0005(14) 0.0002(15)
O2A 0.045(3) 0.027(2) 0.0135(18) -0.0026(16) -0.0075(17) -0.0019(19)
O3A 0.027(2) 0.0161(19) 0.0227(19) 0.0090(15) -0.0025(16) -0.0002(16)
O4A 0.0112(19) 0.021(2) 0.042(2) 0.0001(17) 0.0013(17) -0.0016(16)
O1B 0.0224(19) 0.0073(16) 0.0121(16) 0.0007(13) 0.0024(14) 0.0032(14)
O2B 0.0014(16) 0.030(2) 0.044(2) 0.0067(18) -0.0007(16) -0.0028(15)
O3B 0.034(2) 0.0163(19) 0.0121(17) -0.0067(14) -0.0047(16) 0.0033(16)
O4B 0.022(2) 0.0125(17) 0.0215(18) 0.0047(14) -0.0045(15) 0.0036(15)
O1C 0.0206(19) 0.0077(16) 0.0119(16) -0.0017(13) 0.0001(14) 0.0027(14)
O2C 0.018(2) 0.025(2) 0.039(2) 0.0028(18) -0.0140(18) -0.0005(17)
O3C 0.046(3) 0.021(2) 0.0146(18) -0.0024(16) 0.0025(17) -0.0036(19)
O4C 0.030(2) 0.0201(19) 0.0189(18) 0.0061(15) -0.0043(16) -0.0071(17)

loop_
_atom_type_symbol
_atom_type_description
_atom_type_scat_dispersion_real
_atom_type_scat_dispersion_imag
_atom_type_scat_source
C C 0.0033 0.0016 'International Tables Vol C Tables 4.2.6.8 and 6.1.1.4'
H H 0.0000 0.0000 'International Tables Vol C Tables 4.2.6.8 and 6.1.1.4'
N N 0.0061 0.0033 'International Tables Vol C Tables 4.2.6.8 and 6.1.1.4'
O O 0.0106 0.0060 'International Tables Vol C Tables 4.2.6.8 and 6.1.1.4'
Hf Hf -0.5830 6.1852 'International Tables Vol C Tables 4.2.6.8 and 6.1.1.4'

loop_
_geom_angle_atom_site_label_1
_geom_angle_atom_site_label_2
_geom_angle_atom_site_label_3
_geom_angle
O1 C1 C6 120.2(4)
O1 C1 C2 120.1(4)
C6 C1 C2 119.7(4)
C3 C2 C1 116.8(4)
C3 C2 C7 122.2(4)
C1 C2 C7 121.0(4)
C2 C3 C4 124.8(5)
C2 C3 H3 117.6
C4 C3 H3 117.6
C5 C4 C3 116.6(4)
C5 C4 C11 123.5(5)
C3 C4 C11 119.9(4)
C4 C5 C6 121.8(5)
C4 C5 H5 119.1
C6 C5 H5 119.1
C1 C6 C5 120.3(4)
C1 C6 C15 123.0(4)
C5 C6 C15 116.7(4)
C2 C7 C10 111.6(4)
C2 C7 C8 111.7(4)
C10 C7 C8 107.1(5)
C2 C7 C9 108.7(4)
C10 C7 C9 108.0(5)
C8 C7 C9 109.7(4)
C7 C8 H8A 109.5
C7 C8 H8B 109.5
H8A C8 H8B 109.5
C7 C8 H8C 109.5
H8A C8 H8C 109.5
H8B C8 H8C 109.5
C7 C9 H9A 109.5
C7 C9 H9B 109.5
H9A C9 H9B 109.5
C7 C9 H9C 109.5
H9A C9 H9C 109.5
H9B C9 H9C 109.5
C7 C10 H10A 109.5
C7 C10 H10B 109.5
H10A C10 H10B 109.5
C7 C10 H10C 109.5
H10A C10 H10C 109.5
H10B C10 H10C 109.5
C14 C11 C12 108.6(5)
C14 C11 C4 112.1(5)
C12 C11 C4 110.1(4)
C14 C11 C13 108.9(5)
C12 C11 C13 108.7(5)
C4 C11 C13 108.3(5)
C11 C12 H12A 109.5
C11 C12 H12B 109.5
H12A C12 H12B 109.5
C11 C12 H12C 109.5
H12A C12 H12C 109.5
H12B C12 H12C 109.5
C11 C13 H13A 109.5
C11 C13 H13B 109.5
H13A C13 H13B 109.5
C11 C13 H13C 109.5
H13A C13 H13C 109.5
H13B C13 H13C 109.5
C11 C14 H14A 109.5
C11 C14 H14B 109.5
H14A C14 H14B 109.5
C11 C14 H14C 109.5
H14A C14 H14C 109.5
H14B C14 H14C 109.5
N1 C15 C6 129.4(4)
N1 C15 H15 115.3
C6 C15 H15 115.3
C17 C16 C21 120.6(4)
C17 C16 N1 120.7(4)
C21 C16 N1 118.6(4)
C16 C17 C18 118.4(5)
C16 C17 C22 123.5(5)
C18 C17 C22 118.0(5)
C19 C18 C17 121.4(5)
C19 C18 H18 119.3
C17 C18 H18 119.3
C18 C19 C20 119.6(5)
C18 C19 H19 120.2
C20 C19 H19 120.2
C19 C20 C21 121.2(5)
C19 C20 H20 119.4
C21 C20 H20 119.4
C20 C21 C16 118.7(5)
C20 C21 C25 119.4(4)
C16 C21 C25 121.8(4)
C17 C22 C23 111.1(4)
C17 C22 C24 110.6(4)
C23 C22 C24 110.7(5)
C17 C22 H22 108.1
C23 C22 H22 108.1
C24 C22 H22 108.1
C22 C23 H23A 109.5
C22 C23 H23B 109.5
H23A C23 H23B 109.5
C22 C23 H23C 109.5
H23A C23 H23C 109.5
H23B C23 H23C 109.5
C22 C24 H24A 109.5
C22 C24 H24B 109.5
H24A C24 H24B 109.5
C22 C24 H24C 109.5
H24A C24 H24C 109.5
H24B C24 H24C 109.5
C27 C25 C21 113.5(4)
C27 C25 C26 109.8(5)
C21 C25 C26 109.7(4)
C27 C25 H25 107.9
C21 C25 H25 107.9
C26 C25 H25 107.9
C25 C26 H26A 109.5
C25 C26 H26B 109.5
H26A C26 H26B 109.5
C25 C26 H26C 109.5
H26A C26 H26C 109.5
H26B C26 H26C 109.5
C25 C27 H27A 109.5
C25 C27 H27B 109.5
H27A C27 H27B 109.5
C25 C27 H27C 109.5
H27A C27 H27C 109.5
H27B C27 H27C 109.5
O2 C28 C30 109.0(5)
O2 C28 C31 110.1(5)
C30 C28 C31 111.1(7)
O2 C28 C29 107.2(6)
C30 C28 C29 110.3(7)
C31 C28 C29 109.2(6)
C28 C29 H29A 109.5
C28 C29 H29B 109.5
H29A C29 H29B 109.5
C28 C29 H29C 109.5
H29A C29 H29C 109.5
H29B C29 H29C 109.5
C28 C30 H30A 109.5
C28 C30 H30B 109.5
H30A C30 H30B 109.5
C28 C30 H30C 109.5
H30A C30 H30C 109.5
H30B C30 H30C 109.5
C28 C31 H31A 109.5
C28 C31 H31B 109.5
H31A C31 H31B 109.5
C28 C31 H31C 109.5
H31A C31 H31C 109.5
H31B C31 H31C 109.5
O3 C32 C33 108.9(5)
O3 C32 C34 108.7(5)
C33 C32 C34 109.8(5)
O3 C32 C35 107.0(5)
C33 C32 C35 110.9(6)
C34 C32 C35 111.4(5)
C32 C33 H33A 109.5
C32 C33 H33B 109.5
H33A C33 H33B 109.5
C32 C33 H33C 109.4
H33A C33 H33C 109.5
H33B C33 H33C 109.5
C32 C34 H34A 109.5
C32 C34 H34B 109.5
H34A C34 H34B 109.5
C32 C34 H34C 109.5
H34A C34 H34C 109.5
H34B C34 H34C 109.5
C32 C35 H35A 109.5
C32 C35 H35B 109.5
H35A C35 H35B 109.5
C32 C35 H35C 109.5
H35A C35 H35C 109.5
H35B C35 H35C 109.5
O4 C36 C37 109.4(4)
O4 C36 C39 108.6(5)
C37 C36 C39 110.4(5)
O4 C36 C38 108.5(4)
C37 C36 C38 109.9(5)
C39 C36 C38 110.1(5)
C36 C37 H37A 109.5
C36 C37 H37B 109.5
H37A C37 H37B 109.5
C36 C37 H37C 109.5
H37A C37 H37C 109.5
H37B C37 H37C 109.5
C36 C38 H38A 109.5
C36 C38 H38B 109.5
H38A C38 H38B 109.5
C36 C38 H38C 109.5
H38A C38 H38C 109.5
H38B C38 H38C 109.5
C36 C39 H39A 109.5
C36 C39 H39B 109.5
H39A C39 H39B 109.5
C36 C39 H39C 109.5
H39A C39 H39C 109.5
H39B C39 H39C 109.5
N2 C40 C41 176.6(7)
C40 C41 H41A 109.5
C40 C41 H41B 109.5
H41A C41 H41B 109.5
C40 C41 H41C 109.5
H41A C41 H41C 109.5
H41B C41 H41C 109.5
O1A C1A C6A 121.0(4)
O1A C1A C2A 119.9(4)
C6A C1A C2A 119.0(4)
C3A C2A C1A 116.3(4)
C3A C2A C7A 122.5(4)
C1A C2A C7A 121.2(4)
C2A C3A C4A 125.8(5)
C2A C3A H3A 117.1
C4A C3A H3A 117.1
C5A C4A C3A 116.3(4)
C5A C4A C11A 123.8(5)
C3A C4A C11A 119.9(5)
C4A C5A C6A 121.4(4)
C4A C5A H5A 119.3
C6A C5A H5A 119.3
C1A C6A C5A 120.8(4)
C1A C6A C15A 122.7(4)
C5A C6A C15A 116.5(4)
C2A C7A C8A 110.3(4)
C2A C7A C9A 109.6(4)
C8A C7A C9A 110.0(4)
C2A C7A C10A 111.9(4)
C8A C7A C10A 107.5(4)
C9A C7A C10A 107.5(4)
C7A C8A H8A1 109.5
C7A C8A H8A2 109.5
H8A1 C8A H8A2 109.5
C7A C8A H8A3 109.5
H8A1 C8A H8A3 109.5
H8A2 C8A H8A3 109.5
C7A C9A H9A1 109.5
C7A C9A H9A2 109.5
H9A1 C9A H9A2 109.5
C7A C9A H9A3 109.5
H9A1 C9A H9A3 109.5
H9A2 C9A H9A3 109.5
C7A C10A H10D 109.5
C7A C10A H10E 109.5
H10D C10A H10E 109.5
C7A C10A H10F 109.5
H10D C10A H10F 109.5
H10E C10A H10F 109.5
C14A C11A C13A 106.6(5)
C14A C11A C12A 109.7(5)
C13A C11A C12A 109.7(6)
C14A C11A C4A 112.3(5)
C13A C11A C4A 109.3(5)
C12A C11A C4A 109.2(5)
C11A C12A H12D 109.5
C11A C12A H12E 109.5
H12D C12A H12E 109.5
C11A C12A H12F 109.5
H12D C12A H12F 109.5
H12E C12A H12F 109.5
C11A C13A H13D 109.5
C11A C13A H13E 109.5
H13D C13A H13E 109.5
C11A C13A H13F 109.5
H13D C13A H13F 109.5
H13E C13A H13F 109.5
C11A C14A H14D 109.5
C11A C14A H14E 109.5
H14D C14A H14E 109.5
C11A C14A H14F 109.5
H14D C14A H14F 109.5
H14E C14A H14F 109.5
N1A C15A C6A 128.6(4)
N1A C15A H15A 115.7
C6A C15A H15A 115.7
C21A C16A C17A 121.1(5)
C21A C16A N1A 118.6(4)
C17A C16A N1A 120.2(4)
C18A C17A C16A 118.7(5)
C18A C17A C22A 119.9(5)
C16A C17A C22A 121.3(5)
C17A C18A C19A 120.8(5)
C17A C18A H18A 119.6
C19A C18A H18A 119.6
C20A C19A C18A 120.0(5)
C20A C19A H19A 120.0
C18A C19A H19A 120.0
C19A C20A C21A 121.0(5)
C19A C20A H20A 119.5
C21A C20A H20A 119.5
C20A C21A C16A 118.4(5)
C20A C21A C25A 119.1(5)
C16A C21A C25A 122.4(4)
C17A C22A C24A 112.8(5)
C17A C22A C23A 109.9(4)
C24A C22A C23A 109.5(5)
C17A C22A H22A 108.2
C24A C22A H22A 108.2
C23A C22A H22A 108.2
C22A C23A H23D 109.5
C22A C23A H23E 109.5
H23D C23A H23E 109.5
C22A C23A H23F 109.5
H23D C23A H23F 109.5
H23E C23A H23F 109.5
C22A C24A H24D 109.5
C22A C24A H24E 109.5
H24D C24A H24E 109.5
C22A C24A H24F 109.5
H24D C24A H24F 109.5
H24E C24A H24F 109.5
C26A C25A C21A 110.5(4)
C26A C25A C27A 111.4(5)
C21A C25A C27A 112.0(5)
C26A C25A H25A 107.5
C21A C25A H25A 107.5
C27A C25A H25A 107.5
C25A C26A H26D 109.5
C25A C26A H26E 109.5
H26D C26A H26E 109.5
C25A C26A H26F 109.5
H26D C26A H26F 109.5
H26E C26A H26F 109.5
C25A C27A H27D 109.5
C25A C27A H27E 109.5
H27D C27A H27E 109.5
C25A C27A H27F 109.5
H27D C27A H27F 109.5
H27E C27A H27F 109.5
O2A C28A C31A 108.9(6)
O2A C28A C29A 108.0(5)
C31A C28A C29A 108.4(6)
O2A C28A C30A 108.3(5)
C31A C28A C30A 112.4(6)
C29A C28A C30A 110.8(6)
C28A C29A H29D 109.5
C28A C29A H29E 109.5
H29D C29A H29E 109.5
C28A C29A H29F 109.5
H29D C29A H29F 109.5
H29E C29A H29F 109.5
C28A C30A H30D 109.5
C28A C30A H30E 109.5
H30D C30A H30E 109.5
C28A C30A H30F 109.5
H30D C30A H30F 109.5
H30E C30A H30F 109.5
C28A C31A H31D 109.5
C28A C31A H31E 109.5
H31D C31A H31E 109.5
C28A C31A H31F 109.5
H31D C31A H31F 109.5
H31E C31A H31F 109.5
O3A C32A C33A 108.1(5)
O3A C32A C34A 109.3(5)
C33A C32A C34A 111.7(6)
O3A C32A C35A 108.1(5)
C33A C32A C35A 109.7(6)
C34A C32A C35A 109.8(5)
C32A C33A H33D 109.5
C32A C33A H33E 109.5
H33D C33A H33E 109.5
C32A C33A H33F 109.5
H33D C33A H33F 109.5
H33E C33A H33F 109.5
C32A C34A H34D 109.5
C32A C34A H34E 109.5
H34D C34A H34E 109.5
C32A C34A H34F 109.5
H34D C34A H34F 109.5
H34E C34A H34F 109.5
C32A C35A H35D 109.5
C32A C35A H35E 109.5
H35D C35A H35E 109.5
C32A C35A H35F 109.5
H35D C35A H35F 109.5
H35E C35A H35F 109.5
O4A C36A C37A 110.2(5)
O4A C36A C39A 107.1(5)
C37A C36A C39A 112.0(7)
O4A C36A C38A 109.8(5)
C37A C36A C38A 108.0(6)
C39A C36A C38A 109.8(6)
C36A C37A H37D 109.5
C36A C37A H37E 109.5
H37D C37A H37E 109.5
C36A C37A H37F 109.5
H37D C37A H37F 109.5
H37E C37A H37F 109.5
C36A C38A H38D 109.5
C36A C38A H38E 109.5
H38D C38A H38E 109.5
C36A C38A H38F 109.5
H38D C38A H38F 109.5
H38E C38A H38F 109.5
C36A C39A H39D 109.5
C36A C39A H39E 109.5
H39D C39A H39E 109.5
C36A C39A H39F 109.5
H39D C39A H39F 109.5
H39E C39A H39F 109.5
N2A C40A C41A 179.1(8)
C40A C41A H41D 109.5
C40A C41A H41E 109.5
H41D C41A H41E 109.5
C40A C41A H41F 109.5
H41D C41A H41F 109.5
H41E C41A H41F 109.5
O1B C1B C6B 120.3(4)
O1B C1B C2B 121.0(4)
C6B C1B C2B 118.7(4)
C3B C2B C1B 117.2(4)
C3B C2B C7B 122.0(4)
C1B C2B C7B 120.7(4)
C2B C3B C4B 125.1(5)
C2B C3B H3B 117.5
C4B C3B H3B 117.5
C5B C4B C3B 116.3(4)
C5B C4B C11B 124.3(5)
C3B C4B C11B 119.4(4)
C4B C5B C6B 122.0(4)
C4B C5B H5B 119.0
C6B C5B H5B 119.0
C5B C6B C1B 120.4(4)
C5B C6B C15B 116.8(4)
C1B C6B C15B 122.8(4)
C10B C7B C2B 112.0(4)
C10B C7B C8B 108.8(4)
C2B C7B C8B 110.0(4)
C10B C7B C9B 106.3(4)
C2B C7B C9B 109.7(4)
C8B C7B C9B 110.0(4)
C7B C8B H8B1 109.5
C7B C8B H8B2 109.5
H8B1 C8B H8B2 109.5
C7B C8B H8B3 109.5
H8B1 C8B H8B3 109.5
H8B2 C8B H8B3 109.5
C7B C9B H9B1 109.5
C7B C9B H9B2 109.5
H9B1 C9B H9B2 109.5
C7B C9B H9B3 109.5
H9B1 C9B H9B3 109.5
H9B2 C9B H9B3 109.5
C7B C10B H10G 109.5
C7B C10B H10H 109.5
H10G C10B H10H 109.5
C7B C10B H10I 109.5
H10G C10B H10I 109.5
H10H C10B H10I 109.5
C12B C11B C4B 109.8(5)
C12B C11B C14B 109.3(5)
C4B C11B C14B 111.6(4)
C12B C11B C13B 109.3(5)
C4B C11B C13B 109.9(4)
C14B C11B C13B 106.8(5)
C11B C12B H12G 109.5
C11B C12B H12H 109.5
H12G C12B H12H 109.5
C11B C12B H12I 109.5
H12G C12B H12I 109.5
H12H C12B H12I 109.5
C11B C13B H13G 109.5
C11B C13B H13H 109.5
H13G C13B H13H 109.5
C11B C13B H13I 109.5
H13G C13B H13I 109.5
H13H C13B H13I 109.5
C11B C14B H14G 109.5
C11B C14B H14H 109.5
H14G C14B H14H 109.5
C11B C14B H14I 109.5
H14G C14B H14I 109.5
H14H C14B H14I 109.5
N1B C15B C6B 129.0(4)
N1B C15B H15B 115.5
C6B C15B H15B 115.5
C21B C16B C17B 121.9(5)
C21B C16B N1B 120.0(4)
C17B C16B N1B 118.1(4)
C18B C17B C16B 117.6(5)
C18B C17B C22B 119.3(4)
C16B C17B C22B 123.1(5)
C19B C18B C17B 121.4(5)
C19B C18B H18B 119.3
C17B C18B H18B 119.3
C20B C19B C18B 119.7(5)
C20B C19B H19B 120.1
C18B C19B H19B 120.1
C19B C20B C21B 120.8(5)
C19B C20B H20B 119.6
C21B C20B H20B 119.6
C16B C21B C20B 118.5(5)
C16B C21B C25B 122.6(5)
C20B C21B C25B 118.9(5)
C17B C22B C24B 112.1(5)
C17B C22B C23B 111.3(4)
C24B C22B C23B 110.8(5)
C17B C22B H22B 107.5
C24B C22B H22B 107.5
C23B C22B H22B 107.5
C22B C23B H23G 109.5
C22B C23B H23H 109.5
H23G C23B H23H 109.5
C22B C23B H23I 109.5
H23G C23B H23I 109.5
H23H C23B H23I 109.5
C22B C24B H24G 109.5
C22B C24B H24H 109.5
H24G C24B H24H 109.5
C22B C24B H24I 109.5
H24G C24B H24I 109.5
H24H C24B H24I 109.5
C26B C25B C27B 111.1(5)
C26B C25B C21B 110.3(4)
C27B C25B C21B 112.7(5)
C26B C25B H25B 107.5
C27B C25B H25B 107.5
C21B C25B H25B 107.5
C25B C26B H26G 109.5
C25B C26B H26H 109.5
H26G C26B H26H 109.5
C25B C26B H26I 109.5
H26G C26B H26I 109.5
H26H C26B H26I 109.5
C25B C27B H27G 109.5
C25B C27B H27H 109.5
H27G C27B H27H 109.5
C25B C27B H27I 109.5
H27G C27B H27I 109.5
H27H C27B H27I 109.5
O3B C28B C30B 109.1(6)
O3B C28B C31B 109.1(5)
C30B C28B C31B 110.2(6)
O3B C28B C29B 108.4(4)
C30B C28B C29B 109.5(6)
C31B C28B C29B 110.5(6)
C28B C29B H29G 109.5
C28B C29B H29H 109.5
H29G C29B H29H 109.5
C28B C29B H29I 109.5
H29G C29B H29I 109.5
H29H C29B H29I 109.5
C28B C30B H30G 109.5
C28B C30B H30H 109.5
H30G C30B H30H 109.5
C28B C30B H30I 109.5
H30G C30B H30I 109.5
H30H C30B H30I 109.5
C28B C31B H31G 109.5
C28B C31B H31H 109.5
H31G C31B H31H 109.5
C28B C31B H31I 109.5
H31G C31B H31I 109.5
H31H C31B H31I 109.5
O2B C32B C35B 109.7(5)
O2B C32B C33B 110.7(5)
C35B C32B C33B 110.9(6)
O2B C32B C34B 107.2(5)
C35B C32B C34B 108.8(6)
C33B C32B C34B 109.5(6)
C32B C33B H33Z 109.5
C32B C33B H33Y 109.5
H33Z C33B H33Y 109.5
C32B C33B H33X 109.5
H33Z C33B H33X 109.5
H33Y C33B H33X 109.5
C32B C34B H34G 109.5
C32B C34B H34H 109.5
H34G C34B H34H 109.5
C32B C34B H34I 109.5
H34G C34B H34I 109.5
H34H C34B H34I 109.5
C32B C35B H35Y 109.5
C32B C35B H36X 109.5
H35Y C35B H36X 109.5
C32B C35B H35Z 109.5
H35Y C35B H35Z 109.5
H36X C35B H35Z 109.5
O4B C36B C38B 110.3(5)
O4B C36B C39B 109.9(5)
C38B C36B C39B 109.9(6)
O4B C36B C37B 107.9(5)
C38B C36B C37B 109.2(6)
C39B C36B C37B 109.7(5)
C36B C37B H37G 109.5
C36B C37B H37H 109.5
H37G C37B H37H 109.5
C36B C37B H37I 109.5
H37G C37B H37I 109.5
H37H C37B H37I 109.5
C36B C38B H38G 109.5
C36B C38B H38H 109.5
H38G C38B H38H 109.5
C36B C38B H38I 109.5
H38G C38B H38I 109.5
H38H C38B H38I 109.5
C36B C39B H39G 109.5
C36B C39B H39H 109.5
H39G C39B H39H 109.5
C36B C39B H39I 109.5
H39G C39B H39I 109.5
H39H C39B H39I 109.5
N2B C40B C41B 178.6(7)
C40B C41B H41G 109.5
C40B C41B H41H 109.5
H41G C41B H41H 109.5
C40B C41B H41I 109.5
H41G C41B H41I 109.5
H41H C41B H41I 109.5
O1C C1C C6C 119.9(4)
O1C C1C C2C 121.6(4)
C6C C1C C2C 118.5(4)
C3C C2C C1C 117.4(4)
C3C C2C C7C 122.3(4)
C1C C2C C7C 120.2(4)
C2C C3C C4C 125.7(5)
C2C C3C H3C 117.1
C4C C3C H3C 117.1
C5C C4C C3C 116.4(4)
C5C C4C C11C 123.2(4)
C3C C4C C11C 120.4(4)
C4C C5C C6C 121.1(4)
C4C C5C H5C 119.4
C6C C5C H5C 119.4
C5C C6C C1C 120.8(4)
C5C C6C C15C 116.3(4)
C1C C6C C15C 122.9(4)
C10C C7C C9C 107.5(5)
C10C C7C C2C 111.9(4)
C9C C7C C2C 109.2(4)
C10C C7C C8C 107.1(5)
C9C C7C C8C 109.7(4)
C2C C7C C8C 111.2(4)
C7C C8C H8C1 109.5
C7C C8C H8C2 109.5
H8C1 C8C H8C2 109.5
C7C C8C H8C3 109.5
H8C1 C8C H8C3 109.5
H8C2 C8C H8C3 109.5
C7C C9C H9C1 109.5
C7C C9C H9C2 109.5
H9C1 C9C H9C2 109.5
C7C C9C H9C3 109.5
H9C1 C9C H9C3 109.5
H9C2 C9C H9C3 109.5
C7C C10C H10J 109.5
C7C C10C H10K 109.5
H10J C10C H10K 109.5
C7C C10C H10L 109.5
H10J C10C H10L 109.5
H10K C10C H10L 109.5
C14C C11C C13C 109.1(5)
C14C C11C C4C 112.4(4)
C13C C11C C4C 108.4(4)
C14C C11C C12C 107.9(5)
C13C C11C C12C 109.5(5)
C4C C11C C12C 109.5(4)
C11C C12C H12J 109.5
C11C C12C H12K 109.5
H12J C12C H12K 109.5
C11C C12C H12L 109.5
H12J C12C H12L 109.5
H12K C12C H12L 109.5
C11C C13C H13J 109.5
C11C C13C H13K 109.5
H13J C13C H13K 109.5
C11C C13C H13L 109.5
H13J C13C H13L 109.5
H13K C13C H13L 109.5
C11C C14C H14J 109.5
C11C C14C H14K 109.5
H14J C14C H14K 109.5
C11C C14C H14L 109.5
H14J C14C H14L 109.5
H14K C14C H14L 109.5
N1C C15C C6C 129.6(4)
N1C C15C H15C 115.2
C6C C15C H15C 115.2
C21C C16C C17C 121.2(5)
C21C C16C N1C 120.1(4)
C17C C16C N1C 118.7(4)
C18C C17C C16C 118.2(5)
C18C C17C C22C 120.5(5)
C16C C17C C22C 121.2(4)
C17C C18C C19C 121.3(5)
C17C C18C H18C 119.4
C19C C18C H18C 119.4
C20C C19C C18C 119.9(5)
C20C C19C H19C 120.0
C18C C19C H19C 120.0
C19C C20C C21C 121.4(5)
C19C C20C H20C 119.3
C21C C20C H20C 119.3
C20C C21C C16C 118.0(5)
C20C C21C C25C 118.2(5)
C16C C21C C25C 123.8(5)
C17C C22C C24C 112.8(5)
C17C C22C C23C 110.9(4)
C24C C22C C23C 109.6(5)
C17C C22C H22C 107.8
C24C C22C H22C 107.8
C23C C22C H22C 107.8
C22C C23C H23J 109.5
C22C C23C H23K 109.5
H23J C23C H23K 109.5
C22C C23C H23L 109.5
H23J C23C H23L 109.5
H23K C23C H23L 109.5
C22C C24C H24J 109.5
C22C C24C H24K 109.5
H24J C24C H24K 109.5
C22C C24C H24L 109.5
H24J C24C H24L 109.5
H24K C24C H24L 109.5
C21C C25C C26C 111.0(4)
C21C C25C C27C 109.8(5)
C26C C25C C27C 111.6(5)
C21C C25C H25C 108.1
C26C C25C H25C 108.1
C27C C25C H25C 108.1
C25C C26C H26J 109.5
C25C C26C H26K 109.5
H26J C26C H26K 109.5
C25C C26C H26L 109.5
H26J C26C H26L 109.5
H26K C26C H26L 109.5
C25C C27C H27J 109.5
C25C C27C H27K 109.5
H27J C27C H27K 109.5
C25C C27C H27L 109.5
H27J C27C H27L 109.5
H27K C27C H27L 109.5
O2C C28C C29C 107.9(6)
O2C C28C C31C 109.1(5)
C29C C28C C31C 111.2(6)
O2C C28C C30C 107.8(6)
C29C C28C C30C 110.6(6)
C31C C28C C30C 110.2(6)
C28C C29C H29J 109.5
C28C C29C H29K 109.5
H29J C29C H29K 109.5
C28C C29C H29L 109.4
H29J C29C H29L 109.5
H29K C29C H29L 109.5
C28C C30C H30J 109.5
C28C C30C H30K 109.5
H30J C30C H30K 109.5
C28C C30C H30L 109.4
H30J C30C H30L 109.5
H30K C30C H30L 109.5
C28C C31C H31J 109.5
C28C C31C H31K 109.5
H31J C31C H31K 109.5
C28C C31C H31L 109.5
H31J C31C H31L 109.5
H31K C31C H31L 109.5
O3C C32C C34C 110.1(6)
O3C C32C C33C 108.0(5)
C34C C32C C33C 111.8(7)
O3C C32C C35C 107.1(6)
C34C C32C C35C 109.7(6)
C33C C32C C35C 110.0(7)
C32C C33C H33G 109.5
C32C C33C H33H 109.5
H33G C33C H33H 109.5
C32C C33C H33I 109.5
H33G C33C H33I 109.5
H33H C33C H33I 109.5
C32C C34C H34J 109.5
C32C C34C H34K 109.5
H34J C34C H34K 109.5
C32C C34C H34L 109.5
H34J C34C H34L 109.5
H34K C34C H34L 109.5
C32C C35C H35G 109.5
C32C C35C H35H 109.5
H35G C35C H35H 109.5
C32C C35C H35I 109.5
H35G C35C H35I 109.5
H35H C35C H35I 109.5
O4C C36C C37C 108.5(5)
O4C C36C C38C 108.8(5)
C37C C36C C38C 110.8(6)
O4C C36C C39C 108.3(5)
C37C C36C C39C 110.9(6)
C38C C36C C39C 109.6(6)
C36C C37C H37J 109.5
C36C C37C H37K 109.5
H37J C37C H37K 109.5
C36C C37C H37L 109.5
H37J C37C H37L 109.5
H37K C37C H37L 109.5
C36C C38C H38J 109.5
C36C C38C H38K 109.5
H38J C38C H38K 109.5
C36C C38C H38L 109.5
H38J C38C H38L 109.5
H38K C38C H38L 109.5
C36C C39C H39J 109.5
C36C C39C H39K 109.5
H39J C39C H39K 109.5
C36C C39C H39L 109.5
H39J C39C H39L 109.5
H39K C39C H39L 109.5
N2C C40C C41C 175.2(8)
C40C C41C H41J 109.5
C40C C41C H41K 109.5
H41J C41C H41K 109.5
C40C C41C H41L 109.5
H41J C41C H41L 109.5
H41K C41C H41L 109.5
O3 Hf1 O4 100.37(16)
O3 Hf1 O2 100.98(18)
O4 Hf1 O2 102.69(16)
O3 Hf1 O1 94.67(16)
O4 Hf1 O1 94.31(15)
O2 Hf1 O1 154.28(15)
O3 Hf1 N2 172.02(16)
O4 Hf1 N2 81.14(16)
O2 Hf1 N2 86.23(17)
O1 Hf1 N2 77.39(16)
O3 Hf1 N1 97.02(14)
O4 Hf1 N1 160.40(14)
O2 Hf1 N1 82.66(14)
O1 Hf1 N1 75.22(13)
N2 Hf1 N1 80.41(14)
O3A Hf2 O4A 99.39(16)
O3A Hf2 O2A 102.34(16)
O4A Hf2 O2A 103.25(18)
O3A Hf2 O1A 94.68(14)
O4A Hf2 O1A 94.96(16)
O2A Hf2 O1A 152.51(16)
O3A Hf2 N1A 166.26(14)
O4A Hf2 N1A 91.52(15)
O2A Hf2 N1A 83.06(14)
O1A Hf2 N1A 75.95(13)
O3A Hf2 N2A 83.18(16)
O4A Hf2 N2A 170.94(16)
O2A Hf2 N2A 84.56(17)
O1A Hf2 N2A 76.13(15)
N1A Hf2 N2A 84.79(14)
O4B Hf3 O2B 99.50(16)
O4B Hf3 O3B 102.04(15)
O2B Hf3 O3B 103.21(17)
O4B Hf3 O1B 95.05(14)
O2B Hf3 O1B 95.39(16)
O3B Hf3 O1B 152.12(15)
O4B Hf3 N1B 166.12(15)
O2B Hf3 N1B 91.88(15)
O3B Hf3 N1B 82.87(14)
O1B Hf3 N1B 75.86(13)
O4B Hf3 N2B 82.47(15)
O2B Hf3 N2B 171.85(16)
O3B Hf3 N2B 84.00(16)
O1B Hf3 N2B 76.53(14)
N1B Hf3 N2B 85.18(14)
O4C Hf4 O2C 99.80(16)
O4C Hf4 O3C 102.04(16)
O2C Hf4 O3C 101.24(18)
O4C Hf4 O1C 95.19(14)
O2C Hf4 O1C 93.51(16)
O3C Hf4 O1C 154.93(15)
O4C Hf4 N2C 81.59(16)
O2C Hf4 N2C 171.26(16)
O3C Hf4 N2C 86.82(17)
O1C Hf4 N2C 77.76(15)
O4C Hf4 N1C 161.87(14)
O2C Hf4 N1C 96.49(15)
O3C Hf4 N1C 82.39(14)
O1C Hf4 N1C 75.84(13)
N2C Hf4 N1C 81.12(14)
C15 N1 C16 113.2(4)
C15 N1 Hf1 125.6(3)
C16 N1 Hf1 121.1(3)
C40 N2 Hf1 166.5(4)
C15A N1A C16A 112.7(4)
C15A N1A Hf2 125.7(3)
C16A N1A Hf2 121.6(3)
C40A N2A Hf2 166.5(5)
C15B N1B C16B 113.2(4)
C15B N1B Hf3 125.1(3)
C16B N1B Hf3 121.7(3)
C40B N2B Hf3 166.4(4)
C15C N1C C16C 113.8(4)
C15C N1C Hf4 125.0(3)
C16C N1C Hf4 121.2(3)
C40C N2C Hf4 169.3(5)
C1 O1 Hf1 145.8(3)
C28 O2 Hf1 149.8(4)
C32 O3 Hf1 160.8(4)
C36 O4 Hf1 174.9(4)
C1A O1A Hf2 144.1(3)
C28A O2A Hf2 152.8(4)
C32A O3A Hf2 172.6(4)
C36A O4A Hf2 150.2(4)
C1B O1B Hf3 145.0(3)
C32B O2B Hf3 150.4(4)
C28B O3B Hf3 153.5(3)
C36B O4B Hf3 174.1(4)
C1C O1C Hf4 146.4(3)
C28C O2C Hf4 159.2(4)
C32C O3C Hf4 148.8(4)
C36C O4C Hf4 174.4(4)

loop_
_geom_bond_atom_site_label_1
_geom_bond_atom_site_label_2
_geom_bond_distance
C1 O1 1.314(5)
C1 C6 1.393(6)
C1 C2 1.440(6)
C2 C3 1.388(7)
C2 C7 1.519(7)
C3 C4 1.413(7)
C3 H3 0.9300
C4 C5 1.374(7)
C4 C11 1.543(7)
C5 C6 1.417(6)
C5 H5 0.9300
C6 C15 1.446(6)
C7 C10 1.537(7)
C7 C8 1.541(7)
C7 C9 1.546(7)
C8 H8A 0.9600
C8 H8B 0.9600
C8 H8C 0.9600
C9 H9A 0.9600
C9 H9B 0.9600
C9 H9C 0.9600
C10 H10A 0.9600
C10 H10B 0.9600
C10 H10C 0.9600
C11 C14 1.530(8)
C11 C12 1.538(7)
C11 C13 1.557(8)
C12 H12A 0.9600
C12 H12B 0.9600
C12 H12C 0.9600
C13 H13A 0.9600
C13 H13B 0.9600
C13 H13C 0.9600
C14 H14A 0.9600
C14 H14B 0.9600
C14 H14C 0.9600
C15 N1 1.293(6)
C15 H15 0.9300
C16 C17 1.405(7)
C16 C21 1.408(6)
C16 N1 1.442(6)
C17 C18 1.405(7)
C17 C22 1.517(7)
C18 C19 1.382(8)
C18 H18 0.9300
C19 C20 1.385(8)
C19 H19 0.9300
C20 C21 1.399(7)
C20 H20 0.9300
C21 C25 1.525(7)
C22 C23 1.522(7)
C22 C24 1.531(7)
C22 H22 0.9800
C23 H23A 0.9600
C23 H23B 0.9600
C23 H23C 0.9600
C24 H24A 0.9600
C24 H24B 0.9600
C24 H24C 0.9600
C25 C27 1.524(7)
C25 C26 1.545(7)
C25 H25 0.9800
C26 H26A 0.9600
C26 H26B 0.9600
C26 H26C 0.9600
C27 H27A 0.9600
C27 H27B 0.9600
C27 H27C 0.9600
C28 O2 1.408(6)
C28 C30 1.498(9)
C28 C31 1.517(10)
C28 C29 1.541(10)
C29 H29A 0.9600
C29 H29B 0.9600
C29 H29C 0.9600
C30 H30A 0.9600
C30 H30B 0.9600
C30 H30C 0.9600
C31 H31A 0.9600
C31 H31B 0.9600
C31 H31C 0.9600
C32 O3 1.419(6)
C32 C33 1.497(8)
C32 C34 1.509(7)
C32 C35 1.526(8)
C33 H33A 0.9600
C33 H33B 0.9600
C33 H33C 0.9600
C34 H34A 0.9600
C34 H34B 0.9600
C34 H34C 0.9600
C35 H35A 0.9600
C35 H35B 0.9600
C35 H35C 0.9600
C36 O4 1.409(6)
C36 C37 1.510(8)
C36 C39 1.529(8)
C36 C38 1.546(8)
C37 H37A 0.9600
C37 H37B 0.9600
C37 H37C 0.9600
C38 H38A 0.9600
C38 H38B 0.9600
C38 H38C 0.9600
C39 H39A 0.9600
C39 H39B 0.9600
C39 H39C 0.9600
C40 N2 1.164(7)
C40 C41 1.468(9)
C41 H41A 0.9600
C41 H41B 0.9600
C41 H41C 0.9600
C1A O1A 1.301(5)
C1A C6A 1.399(6)
C1A C2A 1.442(6)
C2A C3A 1.380(6)
C2A C7A 1.526(7)
C3A C4A 1.402(7)
C3A H3A 0.9300
C4A C5A 1.381(7)
C4A C11A 1.537(7)
C5A C6A 1.408(6)
C5A H5A 0.9300
C6A C15A 1.453(6)
C7A C8A 1.530(7)
C7A C9A 1.529(7)
C7A C10A 1.534(7)
C8A H8A1 0.9600
C8A H8A2 0.9600
C8A H8A3 0.9600
C9A H9A1 0.9600
C9A H9A2 0.9600
C9A H9A3 0.9600
C10A H10D 0.9600
C10A H10E 0.9600
C10A H10F 0.9600
C11A C14A 1.509(8)
C11A C13A 1.524(9)
C11A C12A 1.535(8)
C12A H12D 0.9600
C12A H12E 0.9600
C12A H12F 0.9600
C13A H13D 0.9600
C13A H13E 0.9600
C13A H13F 0.9600
C14A H14D 0.9600
C14A H14E 0.9600
C14A H14F 0.9600
C15A N1A 1.288(6)
C15A H15A 0.9300
C16A C21A 1.402(6)
C16A C17A 1.403(7)
C16A N1A 1.445(6)
C17A C18A 1.386(7)
C17A C22A 1.519(7)
C18A C19A 1.390(8)
C18A H18A 0.9300
C19A C20A 1.382(8)
C19A H19A 0.9300
C20A C21A 1.393(7)
C20A H20A 0.9300
C21A C25A 1.516(7)
C22A C24A 1.526(8)
C22A C23A 1.571(8)
C22A H22A 0.9800
C23A H23D 0.9600
C23A H23E 0.9600
C23A H23F 0.9600
C24A H24D 0.9600
C24A H24E 0.9600
C24A H24F 0.9600
C25A C26A 1.516(7)
C25A C27A 1.524(7)
C25A H25A 0.9800
C26A H26D 0.9600
C26A H26E 0.9600
C26A H26F 0.9600
C27A H27D 0.9600
C27A H27E 0.9600
C27A H27F 0.9600
C28A O2A 1.411(6)
C28A C31A 1.509(9)
C28A C29A 1.528(8)
C28A C30A 1.536(10)
C29A H29D 0.9600
C29A H29E 0.9600
C29A H29F 0.9600
C30A H30D 0.9600
C30A H30E 0.9600
C30A H30F 0.9600
C31A H31D 0.9600
C31A H31E 0.9600
C31A H31F 0.9600
C32A O3A 1.408(6)
C32A C33A 1.519(9)
C32A C34A 1.521(8)
C32A C35A 1.527(9)
C33A H33D 0.9600
C33A H33E 0.9600
C33A H33F 0.9600
C34A H34D 0.9600
C34A H34E 0.9600
C34A H34F 0.9600
C35A H35D 0.9600
C35A H35E 0.9600
C35A H35F 0.9600
C36A O4A 1.411(6)
C36A C37A 1.472(9)
C36A C39A 1.500(9)
C36A C38A 1.524(8)
C37A H37D 0.9600
C37A H37E 0.9600
C37A H37F 0.9600
C38A H38D 0.9600
C38A H38E 0.9600
C38A H38F 0.9600
C39A H39D 0.9600
C39A H39E 0.9600
C39A H39F 0.9600
C40A N2A 1.126(7)
C40A C41A 1.455(9)
C41A H41D 0.9600
C41A H41E 0.9600
C41A H41F 0.9600
C1B O1B 1.310(5)
C1B C6B 1.412(6)
C1B C2B 1.426(6)
C2B C3B 1.389(6)
C2B C7B 1.537(6)
C3B C4B 1.405(7)
C3B H3B 0.9300
C4B C5B 1.371(7)
C4B C11B 1.527(6)
C5B C6B 1.409(6)
C5B H5B 0.9300
C6B C15B 1.444(6)
C7B C10B 1.535(7)
C7B C8B 1.539(7)
C7B C9B 1.552(7)
C8B H8B1 0.9600
C8B H8B2 0.9600
C8B H8B3 0.9600
C9B H9B1 0.9600
C9B H9B2 0.9600
C9B H9B3 0.9600
C10B H10G 0.9600
C10B H10H 0.9600
C10B H10I 0.9600
C11B C12B 1.518(8)
C11B C14B 1.533(7)
C11B C13B 1.549(8)
C12B H12G 0.9600
C12B H12H 0.9600
C12B H12I 0.9600
C13B H13G 0.9600
C13B H13H 0.9600
C13B H13I 0.9600
C14B H14G 0.9600
C14B H14H 0.9600
C14B H14I 0.9600
C15B N1B 1.301(6)
C15B H15B 0.9300
C16B C21B 1.391(7)
C16B C17B 1.403(6)
C16B N1B 1.442(6)
C17B C18B 1.401(7)
C17B C22B 1.502(7)
C18B C19B 1.386(8)
C18B H18B 0.9300
C19B C20B 1.381(7)
C19B H19B 0.9300
C20B C21B 1.404(7)
C20B H20B 0.9300
C21B C25B 1.534(7)
C22B C24B 1.524(7)
C22B C23B 1.534(7)
C22B H22B 0.9800
C23B H23G 0.9600
C23B H23H 0.9600
C23B H23I 0.9600
C24B H24G 0.9600
C24B H24H 0.9600
C24B H24I 0.9600
C25B C26B 1.516(8)
C25B C27B 1.523(7)
C25B H25B 0.9800
C26B H26G 0.9600
C26B H26H 0.9600
C26B H26I 0.9600
C27B H27G 0.9600
C27B H27H 0.9600
C27B H27I 0.9600
C28B O3B 1.409(6)
C28B C30B 1.495(10)
C28B C31B 1.506(10)
C28B C29B 1.534(8)
C29B H29G 0.9600
C29B H29H 0.9600
C29B H29I 0.9600
C30B H30G 0.9600
C30B H30H 0.9600
C30B H30I 0.9600
C31B H31G 0.9600
C31B H31H 0.9600
C31B H31I 0.9600
C32B O2B 1.394(6)
C32B C35B 1.490(9)
C32B C33B 1.501(8)
C32B C34B 1.523(9)
C33B H33Z 0.9600
C33B H33Y 0.9600
C33B H33X 0.9600
C34B H34G 0.9600
C34B H34H 0.9600
C34B H34I 0.9600
C35B H35Y 0.9600
C35B H36X 0.9600
C35B H35Z 0.9600
C36B O4B 1.407(6)
C36B C38B 1.521(8)
C36B C39B 1.522(8)
C36B C37B 1.531(9)
C37B H37G 0.9600
C37B H37H 0.9600
C37B H37I 0.9600
C38B H38G 0.9600
C38B H38H 0.9600
C38B H38I 0.9600
C39B H39G 0.9600
C39B H39H 0.9600
C39B H39I 0.9600
C40B N2B 1.156(7)
C40B C41B 1.442(9)
C41B H41G 0.9600
C41B H41H 0.9600
C41B H41I 0.9600
C1C O1C 1.306(5)
C1C C6C 1.419(6)
C1C C2C 1.429(6)
C2C C3C 1.380(6)
C2C C7C 1.527(7)
C3C C4C 1.400(7)
C3C H3C 0.9300
C4C C5C 1.389(7)
C4C C11C 1.537(6)
C5C C6C 1.414(6)
C5C H5C 0.9300
C6C C15C 1.442(6)
C7C C10C 1.524(7)
C7C C9C 1.525(7)
C7C C8C 1.536(7)
C8C H8C1 0.9600
C8C H8C2 0.9600
C8C H8C3 0.9600
C9C H9C1 0.9600
C9C H9C2 0.9600
C9C H9C3 0.9600
C10C H10J 0.9600
C10C H10K 0.9600
C10C H10L 0.9600
C11C C14C 1.528(7)
C11C C13C 1.535(8)
C11C C12C 1.550(7)
C12C H12J 0.9600
C12C H12K 0.9600
C12C H12L 0.9600
C13C H13J 0.9600
C13C H13K 0.9600
C13C H13L 0.9600
C14C H14J 0.9600
C14C H14K 0.9600
C14C H14L 0.9600
C15C N1C 1.302(6)
C15C H15C 0.9300
C16C C21C 1.397(7)
C16C C17C 1.414(7)
C16C N1C 1.443(6)
C17C C18C 1.380(7)
C17C C22C 1.523(7)
C18C C19C 1.383(8)
C18C H18C 0.9300
C19C C20C 1.373(8)
C19C H19C 0.9300
C20C C21C 1.396(7)
C20C H20C 0.9300
C21C C25C 1.520(7)
C22C C24C 1.530(7)
C22C C23C 1.542(7)
C22C H22C 0.9800
C23C H23J 0.9600
C23C H23K 0.9600
C23C H23L 0.9600
C24C H24J 0.9600
C24C H24K 0.9600
C24C H24L 0.9600
C25C C26C 1.523(7)
C25C C27C 1.526(7)
C25C H25C 0.9800
C26C H26J 0.9600
C26C H26K 0.9600
C26C H26L 0.9600
C27C H27J 0.9600
C27C H27K 0.9600
C27C H27L 0.9600
C28C O2C 1.416(7)
C28C C29C 1.513(10)
C28C C31C 1.511(8)
C28C C30C 1.511(9)
C29C H29J 0.9600
C29C H29K 0.9600
C29C H29L 0.9600
C30C H30J 0.9600
C30C H30K 0.9600
C30C H30L 0.9600
C31C H31J 0.9600
C31C H31K 0.9600
C31C H31L 0.9600
C32C O3C 1.408(6)
C32C C34C 1.479(10)
C32C C33C 1.528(9)
C32C C35C 1.552(11)
C33C H33G 0.9600
C33C H33H 0.9600
C33C H33I 0.9600
C34C H34J 0.9600
C34C H34K 0.9600
C34C H34L 0.9600
C35C H35G 0.9600
C35C H35H 0.9600
C35C H35I 0.9600
C36C O4C 1.430(6)
C36C C37C 1.528(9)
C36C C38C 1.529(9)
C36C C39C 1.530(8)
C37C H37J 0.9600
C37C H37K 0.9600
C37C H37L 0.9600
C38C H38J 0.9600
C38C H38K 0.9600
C38C H38L 0.9600
C39C H39J 0.9600
C39C H39K 0.9600
C39C H39L 0.9600
C40C N2C 1.129(8)
C40C C41C 1.459(9)
C41C H41J 0.9600
C41C H41K 0.9600
C41C H41L 0.9600
Hf1 O3 1.936(4)
Hf1 O4 1.938(3)
Hf1 O2 1.955(4)
Hf1 O1 2.083(3)
Hf1 N2 2.401(5)
Hf1 N1 2.452(4)
Hf2 O3A 1.937(3)
Hf2 O4A 1.941(4)
Hf2 O2A 1.947(4)
Hf2 O1A 2.075(3)
Hf2 N1A 2.426(4)
Hf2 N2A 2.472(5)
Hf3 O4B 1.920(3)
Hf3 O2B 1.951(3)
Hf3 O3B 1.959(3)
Hf3 O1B 2.073(3)
Hf3 N1B 2.444(4)
Hf3 N2B 2.450(5)
Hf4 O4C 1.915(3)
Hf4 O2C 1.948(4)
Hf4 O3C 1.955(4)
Hf4 O1C 2.067(3)
Hf4 N2C 2.431(5)
Hf4 N1C 2.457(4)

loop_
_geom_torsion_atom_site_label_1
_geom_torsion_atom_site_label_2
_geom_torsion_atom_site_label_3
_geom_torsion_atom_site_label_4
_geom_torsion
O1 C1 C2 C3 179.4(4)
C6 C1 C2 C3 0.4(7)
O1 C1 C2 C7 1.3(7)
C6 C1 C2 C7 -177.7(4)
C1 C2 C3 C4 -2.4(7)
C7 C2 C3 C4 175.7(5)
C2 C3 C4 C5 2.5(8)
C2 C3 C4 C11 -178.7(5)
C3 C4 C5 C6 -0.7(7)
C11 C4 C5 C6 -179.4(5)
O1 C1 C6 C5 -177.7(4)
C2 C1 C6 C5 1.2(7)
O1 C1 C6 C15 2.4(7)
C2 C1 C6 C15 -178.7(4)
C4 C5 C6 C1 -1.1(7)
C4 C5 C6 C15 178.8(5)
C3 C2 C7 C10 5.8(7)
C1 C2 C7 C10 -176.2(5)
C3 C2 C7 C8 125.6(5)
C1 C2 C7 C8 -56.3(6)
C3 C2 C7 C9 -113.2(5)
C1 C2 C7 C9 64.8(6)
C5 C4 C11 C14 -12.6(8)
C3 C4 C11 C14 168.7(5)
C5 C4 C11 C12 -133.6(6)
C3 C4 C11 C12 47.8(7)
C5 C4 C11 C13 107.6(6)
C3 C4 C11 C13 -71.0(6)
C1 C6 C15 N1 4.5(8)
C5 C6 C15 N1 -175.4(5)
C21 C16 C17 C18 -1.5(7)
N1 C16 C17 C18 -178.5(4)
C21 C16 C17 C22 177.9(4)
N1 C16 C17 C22 0.9(7)
C16 C17 C18 C19 0.8(8)
C22 C17 C18 C19 -178.7(5)
C17 C18 C19 C20 0.1(8)
C18 C19 C20 C21 -0.2(8)
C19 C20 C21 C16 -0.5(7)
C19 C20 C21 C25 177.5(5)
C17 C16 C21 C20 1.4(7)
N1 C16 C21 C20 178.5(4)
C17 C16 C21 C25 -176.5(4)
N1 C16 C21 C25 0.5(7)
C16 C17 C22 C23 -121.3(5)
C18 C17 C22 C23 58.2(6)
C16 C17 C22 C24 115.4(5)
C18 C17 C22 C24 -65.2(6)
C20 C21 C25 C27 29.7(7)
C16 C21 C25 C27 -152.4(5)
C20 C21 C25 C26 -93.6(5)
C16 C21 C25 C26 84.3(6)
O1A C1A C2A C3A 175.4(4)
C6A C1A C2A C3A -5.5(7)
O1A C1A C2A C7A -4.0(7)
C6A C1A C2A C7A 175.2(4)
C1A C2A C3A C4A 0.6(7)
C7A C2A C3A C4A 179.9(5)
C2A C3A C4A C5A 4.4(8)
C2A C3A C4A C11A -176.2(5)
C3A C4A C5A C6A -4.5(7)
C11A C4A C5A C6A 176.1(5)
O1A C1A C6A C5A -175.4(4)
C2A C1A C6A C5A 5.4(7)
O1A C1A C6A C15A 5.9(7)
C2A C1A C6A C15A -173.2(4)
C4A C5A C6A C1A -0.3(7)
C4A C5A C6A C15A 178.5(5)
C3A C2A C7A C8A 125.3(5)
C1A C2A C7A C8A -55.4(6)
C3A C2A C7A C9A -113.5(5)
C1A C2A C7A C9A 65.8(6)
C3A C2A C7A C10A 5.7(7)
C1A C2A C7A C10A -175.0(5)
C5A C4A C11A C14A -8.4(8)
C3A C4A C11A C14A 172.2(5)
C5A C4A C11A C13A 109.7(6)
C3A C4A C11A C13A -69.7(7)
C5A C4A C11A C12A -130.3(6)
C3A C4A C11A C12A 50.3(7)
C1A C6A C15A N1A -5.3(8)
C5A C6A C15A N1A 176.0(5)
C21A C16A C17A C18A 0.8(7)
N1A C16A C17A C18A -176.6(4)
C21A C16A C17A C22A 178.4(5)
N1A C16A C17A C22A 1.0(7)
C16A C17A C18A C19A -0.5(8)
C22A C17A C18A C19A -178.1(5)
C17A C18A C19A C20A -0.1(9)
C18A C19A C20A C21A 0.3(9)
C19A C20A C21A C16A 0.0(8)
C19A C20A C21A C25A 178.6(5)
C17A C16A C21A C20A -0.6(7)
N1A C16A C21A C20A 176.8(4)
C17A C16A C21A C25A -179.2(4)
N1A C16A C21A C25A -1.7(7)
C18A C17A C22A C24A -40.9(7)
C16A C17A C22A C24A 141.5(5)
C18A C17A C22A C23A 81.6(7)
C16A C17A C22A C23A -95.9(6)
C20A C21A C25A C26A -70.4(6)
C16A C21A C25A C26A 108.1(6)
C20A C21A C25A C27A 54.5(6)
C16A C21A C25A C27A -126.9(5)
O1B C1B C2B C3B 174.3(4)
C6B C1B C2B C3B -5.1(7)
O1B C1B C2B C7B -3.7(7)
C6B C1B C2B C7B 176.9(4)
C1B C2B C3B C4B 1.5(7)
C7B C2B C3B C4B 179.5(5)
C2B C3B C4B C5B 2.9(8)
C2B C3B C4B C11B -178.1(5)
C3B C4B C5B C6B -3.8(7)
C11B C4B C5B C6B 177.3(5)
C4B C5B C6B C1B 0.2(7)
C4B C5B C6B C15B 177.1(5)
O1B C1B C6B C5B -175.0(4)
C2B C1B C6B C5B 4.4(7)
O1B C1B C6B C15B 8.2(7)
C2B C1B C6B C15B -172.4(4)
C3B C2B C7B C10B 8.8(6)
C1B C2B C7B C10B -173.2(4)
C3B C2B C7B C8B -112.2(5)
C1B C2B C7B C8B 65.7(6)
C3B C2B C7B C9B 126.6(5)
C1B C2B C7B C9B -55.5(6)
C5B C4B C11B C12B 110.3(6)
C3B C4B C11B C12B -68.6(6)
C5B C4B C11B C14B -11.1(8)
C3B C4B C11B C14B 170.0(5)
C5B C4B C11B C13B -129.4(6)
C3B C4B C11B C13B 51.7(7)
C5B C6B C15B N1B 176.2(5)
C1B C6B C15B N1B -7.0(8)
C21B C16B C17B C18B -1.7(7)
N1B C16B C17B C18B 176.6(4)
C21B C16B C17B C22B 180.0(5)
N1B C16B C17B C22B -1.7(7)
C16B C17B C18B C19B -0.3(7)
C22B C17B C18B C19B 178.1(5)
C17B C18B C19B C20B 1.3(8)
C18B C19B C20B C21B -0.3(8)
C17B C16B C21B C20B 2.7(7)
N1B C16B C21B C20B -175.6(4)
C17B C16B C21B C25B 178.7(5)
N1B C16B C21B C25B 0.4(7)
C19B C20B C21B C16B -1.7(8)
C19B C20B C21B C25B -177.8(5)
C18B C17B C22B C24B 54.9(6)
C16B C17B C22B C24B -126.9(5)
C18B C17B C22B C23B -69.8(6)
C16B C17B C22B C23B 108.5(6)
C16B C21B C25B C26B -94.0(6)
C20B C21B C25B C26B 82.0(6)
C16B C21B C25B C27B 141.2(5)
C20B C21B C25B C27B -42.8(7)
O1C C1C C2C C3C -179.9(4)
C6C C1C C2C C3C 0.4(7)
O1C C1C C2C C7C 3.9(7)
C6C C1C C2C C7C -175.7(4)
C1C C2C C3C C4C -1.5(7)
C7C C2C C3C C4C 174.5(5)
C2C C3C C4C C5C 1.0(8)
C2C C3C C4C C11C -179.8(5)
C3C C4C C5C C6C 0.6(7)
C11C C4C C5C C6C -178.5(5)
C4C C5C C6C C1C -1.6(7)
C4C C5C C6C C15C 178.2(5)
O1C C1C C6C C5C -178.6(4)
C2C C1C C6C C5C 1.1(7)
O1C C1C C6C C15C 1.6(7)
C2C C1C C6C C15C -178.7(4)
C3C C2C C7C C10C 6.2(7)
C1C C2C C7C C10C -177.8(5)
C3C C2C C7C C9C -112.8(5)
C1C C2C C7C C9C 63.2(6)
C3C C2C C7C C8C 126.0(5)
C1C C2C C7C C8C -58.0(6)
C5C C4C C11C C14C -14.3(7)
C3C C4C C11C C14C 166.6(5)
C5C C4C C11C C13C 106.4(6)
C3C C4C C11C C13C -72.7(6)
C5C C4C C11C C12C -134.1(5)
C3C C4C C11C C12C 46.8(7)
C5C C6C C15C N1C -176.8(5)
C1C C6C C15C N1C 3.0(8)
C21C C16C C17C C18C 1.4(7)
N1C C16C C17C C18C 179.0(4)
C21C C16C C17C C22C -175.4(5)
N1C C16C C17C C22C 2.2(7)
C16C C17C C18C C19C 0.2(8)
C22C C17C C18C C19C 177.0(5)
C17C C18C C19C C20C -0.9(8)
C18C C19C C20C C21C 0.1(9)
C19C C20C C21C C16C 1.4(8)
C19C C20C C21C C25C -178.7(5)
C17C C16C C21C C20C -2.2(8)
N1C C16C C21C C20C -179.7(4)
C17C C16C C21C C25C 177.9(5)
N1C C16C C21C C25C 0.4(8)
C18C C17C C22C C24C 30.1(7)
C16C C17C C22C C24C -153.2(5)
C18C C17C C22C C23C -93.3(6)
C16C C17C C22C C23C 83.4(6)
C20C C21C C25C C26C 59.3(7)
C16C C21C C25C C26C -120.8(6)
C20C C21C C25C C27C -64.7(6)
C16C C21C C25C C27C 115.2(6)
C6 C15 N1 C16 178.0(5)
C6 C15 N1 Hf1 -4.2(7)
C17 C16 N1 C15 81.5(5)
C21 C16 N1 C15 -95.6(5)
C17 C16 N1 Hf1 -96.5(5)
C21 C16 N1 Hf1 86.5(5)
O3 Hf1 N1 C15 92.1(4)
O4 Hf1 N1 C15 -60.2(6)
O2 Hf1 N1 C15 -167.6(4)
O1 Hf1 N1 C15 -0.9(4)
N2 Hf1 N1 C15 -80.2(4)
O3 Hf1 N1 C16 -90.2(3)
O4 Hf1 N1 C16 117.5(5)
O2 Hf1 N1 C16 10.1(3)
O1 Hf1 N1 C16 176.8(4)
N2 Hf1 N1 C16 97.5(3)
C41 C40 N2 Hf1 7(16)
O3 Hf1 N2 C40 92(2)
O4 Hf1 N2 C40 -9(2)
O2 Hf1 N2 C40 -113(2)
O1 Hf1 N2 C40 87(2)
N1 Hf1 N2 C40 164(2)
C6A C15A N1A C16A 174.1(4)
C6A C15A N1A Hf2 -6.5(7)
C21A C16A N1A C15A -81.7(5)
C17A C16A N1A C15A 95.8(5)
C21A C16A N1A Hf2 98.9(4)
C17A C16A N1A Hf2 -83.6(5)
O3A Hf2 N1A C15A 59.8(8)
O4A Hf2 N1A C15A -82.9(4)
O2A Hf2 N1A C15A 173.9(4)
O1A Hf2 N1A C15A 11.8(4)
N2A Hf2 N1A C15A 88.8(4)
O3A Hf2 N1A C16A -120.8(6)
O4A Hf2 N1A C16A 96.4(3)
O2A Hf2 N1A C16A -6.7(3)
O1A Hf2 N1A C16A -168.8(4)
N2A Hf2 N1A C16A -91.8(3)
C41A C40A N2A Hf2 -29(59)
O3A Hf2 N2A C40A 20(2)
O4A Hf2 N2A C40A -87(2)
O2A Hf2 N2A C40A 123(2)
O1A Hf2 N2A C40A -77(2)
N1A Hf2 N2A C40A -154(2)
C6B C15B N1B C16B 175.1(5)
C6B C15B N1B Hf3 -5.5(7)
C21B C16B N1B C15B 96.2(5)
C17B C16B N1B C15B -82.2(5)
C21B C16B N1B Hf3 -83.2(5)
C17B C16B N1B Hf3 98.5(4)
O4B Hf3 N1B C15B 61.3(7)
O2B Hf3 N1B C15B -83.9(4)
O3B Hf3 N1B C15B 173.0(4)
O1B Hf3 N1B C15B 11.1(4)
N2B Hf3 N1B C15B 88.4(4)
O4B Hf3 N1B C16B -119.5(6)
O2B Hf3 N1B C16B 95.3(4)
O3B Hf3 N1B C16B -7.8(4)
O1B Hf3 N1B C16B -169.6(4)
N2B Hf3 N1B C16B -92.3(4)
C41B C40B N2B Hf3 -53(33)
O4B Hf3 N2B C40B 6(2)
O2B Hf3 N2B C40B -99(2)
O3B Hf3 N2B C40B 109(2)
O1B Hf3 N2B C40B -91(2)
N1B Hf3 N2B C40B -168(2)
C6C C15C N1C C16C 178.2(5)
C6C C15C N1C Hf4 -3.1(7)
C21C C16C N1C C15C 81.8(6)
C17C C16C N1C C15C -95.8(5)
C21C C16C N1C Hf4 -96.8(5)
C17C C16C N1C Hf4 85.5(5)
O4C Hf4 N1C C15C -62.1(6)
O2C Hf4 N1C C15C 91.8(4)
O3C Hf4 N1C C15C -167.7(4)
O1C Hf4 N1C C15C -0.2(4)
N2C Hf4 N1C C15C -79.7(4)
O4C Hf4 N1C C16C 116.4(5)
O2C Hf4 N1C C16C -89.6(4)
O3C Hf4 N1C C16C 10.9(3)
O1C Hf4 N1C C16C 178.4(4)
N2C Hf4 N1C C16C 98.8(3)
C41C C40C N2C Hf4 13(12)
O4C Hf4 N2C C40C -13(3)
O2C Hf4 N2C C40C 87(3)
O3C Hf4 N2C C40C -116(3)
O1C Hf4 N2C C40C 84(3)
N1C Hf4 N2C C40C 162(3)
C6 C1 O1 Hf1 -12.3(8)
C2 C1 O1 Hf1 168.7(4)
O3 Hf1 O1 C1 -85.9(6)
O4 Hf1 O1 C1 173.3(6)
O2 Hf1 O1 C1 41.7(8)
N2 Hf1 O1 C1 93.4(6)
N1 Hf1 O1 C1 10.2(6)
C30 C28 O2 Hf1 151.6(7)
C31 C28 O2 Hf1 29.5(11)
C29 C28 O2 Hf1 -89.1(9)
O3 Hf1 O2 C28 -66.2(8)
O4 Hf1 O2 C28 37.2(8)
O1 Hf1 O2 C28 167.4(7)
N2 Hf1 O2 C28 117.3(8)
N1 Hf1 O2 C28 -161.9(8)
C33 C32 O3 Hf1 -138.2(10)
C34 C32 O3 Hf1 -18.6(14)
C35 C32 O3 Hf1 101.9(11)
O4 Hf1 O3 C32 26.7(11)
O2 Hf1 O3 C32 132.0(11)
O1 Hf1 O3 C32 -68.5(11)
N2 Hf1 O3 C32 -73.5(16)
N1 Hf1 O3 C32 -144.2(11)
C37 C36 O4 Hf1 21(4)
C39 C36 O4 Hf1 -99(4)
C38 C36 O4 Hf1 141(4)
O3 Hf1 O4 C36 166(4)
O2 Hf1 O4 C36 62(4)
O1 Hf1 O4 C36 -98(4)
N2 Hf1 O4 C36 -22(4)
N1 Hf1 O4 C36 -42(4)
C6A C1A O1A Hf2 9.7(8)
C2A C1A O1A Hf2 -171.1(4)
O3A Hf2 O1A C1A 174.8(5)
O4A Hf2 O1A C1A 74.9(5)
O2A Hf2 O1A C1A -56.8(7)
N1A Hf2 O1A C1A -15.4(5)
N2A Hf2 O1A C1A -103.4(5)
C31A C28A O2A Hf2 -58.3(11)
C29A C28A O2A Hf2 -175.9(7)
C30A C28A O2A Hf2 64.1(11)
O3A Hf2 O2A C28A -6.8(10)
O4A Hf2 O2A C28A 96.1(9)
O1A Hf2 O2A C28A -133.7(9)
N1A Hf2 O2A C28A -173.9(9)
N2A Hf2 O2A C28A -88.5(9)
C33A C32A O3A Hf2 -126(3)
C34A C32A O3A Hf2 113(3)
C35A C32A O3A Hf2 -7(3)
O4A Hf2 O3A C32A 177(3)
O2A Hf2 O3A C32A -77(3)
O1A Hf2 O3A C32A 81(3)
N1A Hf2 O3A C32A 35(3)
N2A Hf2 O3A C32A 6(3)
C37A C36A O4A Hf2 -66.6(9)
C39A C36A O4A Hf2 55.4(10)
C38A C36A O4A Hf2 174.6(6)
O3A Hf2 O4A C36A 2.7(8)
O2A Hf2 O4A C36A -102.5(7)
O1A Hf2 O4A C36A 98.3(7)
N1A Hf2 O4A C36A 174.3(7)
N2A Hf2 O4A C36A 108.5(11)
C6B C1B O1B Hf3 6.9(8)
C2B C1B O1B Hf3 -172.5(4)
O4B Hf3 O1B C1B 176.9(5)
O2B Hf3 O1B C1B 76.9(5)
O3B Hf3 O1B C1B -55.1(7)
N1B Hf3 O1B C1B -13.7(5)
N2B Hf3 O1B C1B -102.1(5)
C35B C32B O2B Hf3 -61.5(10)
C33B C32B O2B Hf3 175.8(6)
C34B C32B O2B Hf3 56.4(10)
O4B Hf3 O2B C32B 0.2(8)
O3B Hf3 O2B C32B -104.7(8)
O1B Hf3 O2B C32B 96.2(8)
N1B Hf3 O2B C32B 172.2(8)
N2B Hf3 O2B C32B 103.5(12)
C30B C28B O3B Hf3 -55.5(11)
C31B C28B O3B Hf3 64.9(11)
C29B C28B O3B Hf3 -174.8(7)
O4B Hf3 O3B C28B -11.4(9)
O2B Hf3 O3B C28B 91.6(9)
O1B Hf3 O3B C28B -137.9(8)
N1B Hf3 O3B C28B -178.2(9)
N2B Hf3 O3B C28B -92.3(9)
C38B C36B O4B Hf3 -124(3)
C39B C36B O4B Hf3 114(3)
C37B C36B O4B Hf3 -5(4)
O2B Hf3 O4B C36B 176(100)
O3B Hf3 O4B C36B -78(3)
O1B Hf3 O4B C36B 80(3)
N1B Hf3 O4B C36B 32(4)
N2B Hf3 O4B C36B 4(3)
C6C C1C O1C Hf4 -7.9(8)
C2C C1C O1C Hf4 172.4(4)
O4C Hf4 O1C C1C 170.4(6)
O2C Hf4 O1C C1C -89.4(6)
O3C Hf4 O1C C1C 36.9(8)
N2C Hf4 O1C C1C 90.2(6)
N1C Hf4 O1C C1C 6.4(6)
C29C C28C O2C Hf4 103.1(12)
C31C C28C O2C Hf4 -17.8(15)
C30C C28C O2C Hf4 -137.4(10)
O4C Hf4 O2C C28C 26.7(12)
O3C Hf4 O2C C28C 131.2(12)
O1C Hf4 O2C C28C -69.1(12)
N2C Hf4 O2C C28C -71.7(16)
N1C Hf4 O2C C28C -145.3(12)
C34C C32C O3C Hf4 36.1(11)
C33C C32C O3C Hf4 158.4(7)
C35C C32C O3C Hf4 -83.1(10)
O4C Hf4 O3C C32C 34.1(8)
O2C Hf4 O3C C32C -68.6(8)
O1C Hf4 O3C C32C 166.5(7)
N2C Hf4 O3C C32C 114.8(8)
N1C Hf4 O3C C32C -163.7(8)
C37C C36C O4C Hf4 114(4)
C38C C36C O4C Hf4 -6(4)
C39C C36C O4C Hf4 -125(4)
O2C Hf4 O4C C36C -172(4)
O3C Hf4 O4C C36C 84(4)
O1C Hf4 O4C C36C -78(4)
N2C Hf4 O4C C36C -1(4)
N1C Hf4 O4C C36C -18(4)
